data_4126742
loop_
_publ_author_name
'Skubi, Kazimer L.'
'Kidd, Jesse B.'
'Jung, Hoimin'
'Guzei, Ilia A.'
'Baik, Mu-Hyun'
'Yoon, Tehshik P.'

_publ_section_title
;
 Enantioselective Excited-State Photoreactions Controlled by a Chiral
 Hydrogen-Bonding Iridium Sensitizer.
;
_journal_name_full 'Journal of the American Chemical Society'
_journal_paper_doi 10.1021/jacs.7b10586
_journal_year 2017
_chemical_formula_sum 'C65.69 H32.07 B F36 Ir N5 O0.84'
_chemical_formula_weight 1791.84
_space_group_crystal_system monoclinic
_space_group_IT_number 4
_space_group_name_Hall 'P 2yb'
_space_group_name_H-M_alt 'P 1 21 1'
_symmetry_space_group_name_Hall 'P 2yb'
_symmetry_space_group_name_H-M 'P 1 21 1'
_atom_sites_solution_hydrogens geom
_audit_creation_method SHELXL-2016/6
_cell_angle_alpha 90
_cell_angle_beta 90.89(3)
_cell_angle_gamma 90
_cell_formula_units_Z 4
_cell_length_a 18.606(7)
_cell_length_b 18.804(8)
_cell_length_c 19.121(7)
_cell_measurement_reflns_used 9202
_cell_measurement_temperature 100(2)
_cell_measurement_theta_max 27.01
_cell_measurement_theta_min 2.39
_cell_volume 6689(5)
_computing_cell_refinement 'Bruker SAINT'
_computing_data_collection 'Bruker APEX2'
_computing_data_reduction 'Bruker SAINT'
_computing_molecular_graphics 'Bruker SHELXTL'
_computing_publication_material 'Bruker SHELXTL'
_computing_structure_refinement 'SHELXL-2016/6 (Sheldrick, 2016)'
_computing_structure_solution 'SHELXS-97 (Sheldrick 2008)'
_diffrn_ambient_temperature 100(2)
_diffrn_detector 'charge-coupled device (CCD) area detector'
_diffrn_detector_area_resol_mean 7.9
_diffrn_detector_type 'Bruker APEX II'
_diffrn_measured_fraction_theta_full 0.998
_diffrn_measured_fraction_theta_max 0.997
_diffrn_measurement_device_type 'Bruker APEX-II CCD'
_diffrn_measurement_method '\f and \w scans'
_diffrn_radiation_collimation 'focusing mirrors'
_diffrn_radiation_detector 'Bruker APEX II'
_diffrn_radiation_monochromator 'mirror optics'
_diffrn_radiation_type 'Mo K\a'
_diffrn_radiation_wavelength 0.71073
_diffrn_reflns_av_R_equivalents 0.0373
_diffrn_reflns_av_unetI/netI 0.0344
_diffrn_reflns_Laue_measured_fraction_full 0.998
_diffrn_reflns_Laue_measured_fraction_max 0.997
_diffrn_reflns_limit_h_max 23
_diffrn_reflns_limit_h_min -23
_diffrn_reflns_limit_k_max 24
_diffrn_reflns_limit_k_min -24
_diffrn_reflns_limit_l_max 24
_diffrn_reflns_limit_l_min -24
_diffrn_reflns_number 131360
_diffrn_reflns_point_group_measured_fraction_full 0.998
_diffrn_reflns_point_group_measured_fraction_max 0.995
_diffrn_reflns_theta_full 25.000
_diffrn_reflns_theta_max 27.118
_diffrn_reflns_theta_min 1.515
_diffrn_source 'microfocus sealed X-ray tube'
_exptl_absorpt_coefficient_mu 2.145
_exptl_absorpt_correction_T_max .43
_exptl_absorpt_correction_T_min .39
_exptl_absorpt_correction_type multi-scan
_exptl_absorpt_process_details
; 
SADABS-2016/2 (Krause et al., 2015) was used for absorption correction. 
;
_exptl_crystal_colour yellow
_exptl_crystal_density_diffrn 1.779
_exptl_crystal_description plate
_exptl_crystal_F_000 3496
_exptl_crystal_size_max 0.078
_exptl_crystal_size_mid 0.057
_exptl_crystal_size_min 0.040
_refine_diff_density_max 1.408
_refine_diff_density_min -1.072
_refine_diff_density_rms 0.111
_refine_ls_abs_structure_details
; 
 Flack x determined using 12207 quotients [(I+)-(I-)]/[(I+)+(I-)] 
 (Parsons, Flack and Wagner, Acta Cryst. B69 (2013) 249-259). 
;
_refine_ls_abs_structure_Flack -0.0247(15)
_refine_ls_extinction_method none
_refine_ls_goodness_of_fit_ref 1.010
_refine_ls_hydrogen_treatment constr
_refine_ls_matrix_type full
_refine_ls_number_parameters 1780
_refine_ls_number_reflns 29402
_refine_ls_number_restraints 4716
_refine_ls_restrained_S_all 1.093
_refine_ls_R_factor_all 0.0474
_refine_ls_R_factor_gt 0.0429
_refine_ls_shift/su_max 0.002
_refine_ls_shift/su_mean 0.000
_refine_ls_structure_factor_coef Fsqd
_refine_ls_weighting_details 'w=1/[\s^2^(Fo^2^)+(0.0695P)^2^+12.1447P] where P=(Fo^2^+2Fc^2^)/3'
_refine_ls_weighting_scheme calc
_refine_ls_wR_factor_gt 0.1089
_refine_ls_wR_factor_ref 0.1121
_reflns_Friedel_coverage 0.935
_reflns_Friedel_fraction_full 0.998
_reflns_Friedel_fraction_max 0.992
_reflns_number_gt 27172
_reflns_number_total 29402
_reflns_threshold_expression 'I > 2\s(I)'
_cod_data_source_file 6b.cif
_cod_data_source_block yoon51
_cod_database_code 4126742
_shelx_shelxl_version_number 2016/6
_shelx_space_group_comment
; 
The symmetry employed for this shelxl refinement is uniquely defined 
by the following loop, which should always be used as a source of 
symmetry information in preference to the above space-group names. 
They are only intended as comments. 
;
_shelx_estimated_absorpt_t_min 0.851
_shelx_estimated_absorpt_t_max 0.919

loop_
_space_group_symop_operation_xyz
'x, y, z'
'-x, y+1/2, -z'

loop_
_atom_site_label
_atom_site_type_symbol
_atom_site_fract_x
_atom_site_fract_y
_atom_site_fract_z
_atom_site_U_iso_or_equiv
_atom_site_adp_type
_atom_site_occupancy
_atom_site_site_symmetry_order
_atom_site_calc_flag
_atom_site_refinement_flags_posn
_atom_site_refinement_flags_adp
_atom_site_refinement_flags_occupancy
_atom_site_disorder_assembly
_atom_site_disorder_group
Ir1 Ir 0.88951(2) 0.71311(2) 0.02675(2) 0.02400(7) Uani 1 1 d . . . . .
F1 F 0.8194(3) 0.6506(3) 0.1798(3) 0.0397(12) Uani 1 1 d . . . . .
F2 F 0.7155(2) 0.7084(3) 0.2554(2) 0.0405(11) Uani 1 1 d . . . . .
F3 F 0.6447(3) 0.8252(3) 0.2126(3) 0.0452(13) Uani 1 1 d . . . . .
N1 N 0.8393(3) 0.6405(3) -0.0414(4) 0.0263(14) Uani 1 1 d . . . . .
N2 N 0.7747(4) 0.6071(4) -0.0464(4) 0.0304(14) Uani 1 1 d . . . . .
H2 H 0.738329 0.614678 -0.018415 0.036 Uiso 1 1 calc R U . . .
N3 N 0.9704(3) 0.6903(3) -0.0497(3) 0.0266(13) Uani 1 1 d . . . . .
N4 N 0.8413(4) 0.7922(3) -0.0314(4) 0.0261(14) Uani 1 1 d . . . . .
C1 C 0.7740(5) 0.5613(5) -0.0993(5) 0.037(2) Uani 1 1 d . . . . .
H1 H 0.734556 0.531939 -0.112516 0.045 Uiso 1 1 calc R U . . .
C2 C 0.8381(5) 0.5629(4) -0.1316(5) 0.0346(19) Uani 1 1 d . . . . .
H2A H 0.852688 0.535726 -0.170724 0.041 Uiso 1 1 calc R U . . .
C3 C 0.8784(4) 0.6141(4) -0.0940(4) 0.0250(16) Uani 1 1 d . . . . .
C4 C 0.9514(4) 0.6435(4) -0.0996(4) 0.0274(16) Uani 1 1 d . . . . .
C5 C 0.9981(4) 0.6234(5) -0.1528(4) 0.0314(17) Uani 1 1 d . . . . .
H5 H 0.983992 0.589859 -0.187602 0.038 Uiso 1 1 calc R U . . .
C6 C 1.0659(5) 0.6546(5) -0.1527(5) 0.038(2) Uani 1 1 d . . . . .
H6 H 1.099043 0.642308 -0.188084 0.045 Uiso 1 1 calc R U . . .
C7 C 1.0855(4) 0.7031(5) -0.1018(5) 0.0363(18) Uani 1 1 d . . . . .
H7 H 1.131609 0.724820 -0.101605 0.044 Uiso 1 1 calc R U . . .
C8 C 1.0362(4) 0.7190(4) -0.0513(4) 0.0297(15) Uani 1 1 d . . . . .
H8 H 1.049561 0.751995 -0.015811 0.036 Uiso 1 1 calc R U . . .
C9 C 0.8068(4) 0.7386(4) 0.0905(4) 0.0259(15) Uani 1 1 d . . . . .
C10 C 0.7868(3) 0.7100(5) 0.1538(4) 0.0295(15) Uani 1 1 d . . . . .
C11 C 0.7323(4) 0.7374(5) 0.1937(4) 0.0346(18) Uani 1 1 d . . . . .
C12 C 0.6954(4) 0.7974(5) 0.1710(5) 0.0355(19) Uani 1 1 d . . . . .
C13 C 0.7111(4) 0.8273(5) 0.1066(5) 0.0339(18) Uani 1 1 d . . . . .
H13 H 0.684946 0.867263 0.089574 0.041 Uiso 1 1 calc R U . . .
C14 C 0.7654(4) 0.7978(4) 0.0681(4) 0.0293(16) Uani 1 1 d . . . . .
C15 C 0.7841(4) 0.8247(4) -0.0014(4) 0.0285(16) Uani 1 1 d . . . . .
C16 C 0.7471(5) 0.8774(5) -0.0372(5) 0.041(2) Uani 1 1 d . . . . .
H16 H 0.707681 0.900329 -0.015807 0.049 Uiso 1 1 calc R U . . .
C17 C 0.7666(5) 0.8968(5) -0.1031(5) 0.040(2) Uani 1 1 d . . . . .
H17 H 0.741991 0.933748 -0.127377 0.048 Uiso 1 1 calc R U . . .
C19 C 0.8603(4) 0.8103(4) -0.0961(4) 0.0265(16) Uani 1 1 d . . . . .
H19 H 0.900496 0.787368 -0.116277 0.032 Uiso 1 1 calc R U . . .
C18 C 0.8242(4) 0.8605(4) -0.1341(3) 0.0312(18) Uani 1 1 d D . . . .
C20 C 0.8468(4) 0.8814(4) -0.2061(4) 0.0346(18) Uani 1 1 d D . . . .
F4 F 0.7907(3) 0.8807(3) -0.2521(3) 0.0459(13) Uani 1 1 d D . . . .
F5 F 0.8735(3) 0.9473(3) -0.2080(3) 0.0480(14) Uani 1 1 d D . . . .
F6 F 0.8964(3) 0.8382(3) -0.2318(3) 0.0451(13) Uani 1 1 d D . . . .
F7 F 0.9385(3) 0.8855(3) 0.0325(3) 0.0370(11) Uani 1 1 d . . . . .
F8 F 1.0273(3) 0.9502(3) 0.1238(3) 0.0506(14) Uani 1 1 d . . . . .
F9 F 1.0947(3) 0.8778(4) 0.2260(3) 0.0576(16) Uani 1 1 d . . . . .
C21 C 0.9532(4) 0.7737(5) 0.0893(4) 0.0283(16) Uani 1 1 d . . . . .
C22 C 0.9685(4) 0.8461(4) 0.0839(4) 0.0305(17) Uani 1 1 d . . . . .
C23 C 1.0151(4) 0.8803(5) 0.1299(5) 0.0357(19) Uani 1 1 d . . . . .
C24 C 1.0491(5) 0.8414(6) 0.1828(5) 0.043(2) Uani 1 1 d . . . . .
C25 C 1.0383(5) 0.7707(6) 0.1894(5) 0.042(2) Uani 1 1 d . . . . .
H25 H 1.063103 0.744319 0.224600 0.050 Uiso 1 1 calc R U . . .
C26 C 0.9895(4) 0.7368(5) 0.1433(4) 0.0306(17) Uani 1 1 d D . . . .
C27 C 0.9752(19) 0.6595(6) 0.1427(14) 0.038(12) Uiso 0.67(3) 1 d D . P A 1
C28 C 1.0025(12) 0.6093(8) 0.1894(11) 0.041(7) Uiso 0.67(3) 1 d D . P A 1
H28 H 1.032566 0.624952 0.226932 0.050 Uiso 0.67(3) 1 calc R U P A 1
C29 C 0.9878(9) 0.5393(7) 0.1835(10) 0.035(5) Uiso 0.67(3) 1 d D . P A 1
H29 H 1.005513 0.506480 0.217411 0.042 Uiso 0.67(3) 1 calc R U P A 1
C30 C 0.9459(7) 0.5156(6) 0.1261(11) 0.034(4) Uiso 0.67(3) 1 d D . P A 1
C31 C 0.9180(9) 0.5666(5) 0.0806(11) 0.027(5) Uiso 0.67(3) 1 d D . P A 1
H31 H 0.887249 0.552006 0.043171 0.033 Uiso 0.67(3) 1 calc R U P A 1
C32 C 0.9306(4) 0.4384(6) 0.1128(6) 0.034(3) Uiso 0.67(3) 1 d D . P A 1
N5 N 0.9333(11) 0.6363(5) 0.0881(10) 0.035(8) Uiso 0.67(3) 1 d D . P A 1
F10 F 0.9865(5) 0.3970(5) 0.1264(9) 0.052(3) Uiso 0.67(3) 1 d D . P A 1
F11 F 0.9144(5) 0.4245(5) 0.0462(7) 0.054(3) Uiso 0.67(3) 1 d D . P A 1
F12 F 0.8738(5) 0.4160(6) 0.1478(8) 0.060(4) Uiso 0.67(3) 1 d D . P A 1
C27A C 0.979(3) 0.6616(8) 0.147(2) 0.020(18) Uiso 0.33(3) 1 d D . P A 2
C28A C 1.0068(18) 0.6166(10) 0.1987(16) 0.024(11) Uiso 0.33(3) 1 d D . P A 2
H28A H 1.037205 0.635638 0.234434 0.029 Uiso 0.33(3) 1 calc R U P A 2
C29A C 0.9915(18) 0.5470(10) 0.1987(17) 0.039(11) Uiso 0.33(3) 1 d D . P A 2
H29A H 1.010111 0.516559 0.234210 0.047 Uiso 0.33(3) 1 calc R U P A 2
C30A C 0.9473(11) 0.5204(7) 0.1446(15) 0.024(8) Uiso 0.33(3) 1 d D . P A 2
C31A C 0.9202(17) 0.5663(7) 0.0935(17) 0.024(11) Uiso 0.33(3) 1 d D . P A 2
H31A H 0.892101 0.547698 0.055845 0.029 Uiso 0.33(3) 1 calc R U P A 2
C32A C 0.9274(7) 0.4434(7) 0.1393(13) 0.032(7) Uiso 0.33(3) 1 d D . P A 2
N5A N 0.9330(16) 0.6359(6) 0.0966(15) 0.013(10) Uiso 0.33(3) 1 d D . P A 2
F10A F 0.9828(8) 0.4010(8) 0.1519(15) 0.045(6) Uiso 0.33(3) 1 d D . P A 2
F11A F 0.9004(14) 0.4258(11) 0.0771(16) 0.095(10) Uiso 0.33(3) 1 d D . P A 2
F12A F 0.8764(10) 0.4259(12) 0.1839(19) 0.086(9) Uiso 0.33(3) 1 d D . P A 2
Ir2 Ir 0.62924(2) 0.72731(2) 0.52686(2) 0.02746(8) Uani 1 1 d . . . . .
F13 F 0.6825(3) 0.7817(3) 0.6900(2) 0.0347(10) Uani 1 1 d . . . . .
F14 F 0.7886(3) 0.7289(3) 0.7702(2) 0.0413(11) Uani 1 1 d . . . . .
F15 F 0.8770(3) 0.6277(4) 0.7228(3) 0.0553(16) Uani 1 1 d . . . . .
F16 F 0.7229(3) 0.5487(3) 0.2575(3) 0.0578(16) Uani 1 1 d D . . . .
F17 F 0.6534(4) 0.4751(3) 0.3078(3) 0.080(3) Uani 1 1 d D . . . .
F18 F 0.6152(4) 0.5790(4) 0.2804(4) 0.089(3) Uani 1 1 d D . . . .
F19 F 0.5825(3) 0.5542(3) 0.5386(3) 0.0436(13) Uani 1 1 d . . . . .
F20 F 0.4888(3) 0.4933(3) 0.6249(4) 0.0584(16) Uani 1 1 d . . . . .
F21 F 0.4156(3) 0.5722(4) 0.7179(3) 0.0631(18) Uani 1 1 d . . . . .
F22 F 0.5205(6) 1.0433(6) 0.5972(12) 0.060(5) Uiso 0.341(4) 1 d D . P B 1
F23 F 0.6207(10) 1.0165(7) 0.5485(7) 0.047(4) Uiso 0.341(4) 1 d D . P B 1
F24 F 0.6169(10) 1.0329(6) 0.6591(6) 0.043(4) Uiso 0.341(4) 1 d D . P B 1
F22A F 0.5298(10) 1.0459(7) 0.6344(11) 0.090(7) Uiso 0.371(4) 1 d D . P B 2
F23A F 0.5807(11) 1.0209(7) 0.5374(5) 0.054(4) Uiso 0.371(4) 1 d D . P B 2
F24A F 0.6431(8) 1.0241(8) 0.6331(12) 0.095(8) Uiso 0.371(4) 1 d D . P B 2
F22B F 0.5350(10) 1.0361(8) 0.5611(11) 0.064(6) Uiso 0.288(4) 1 d D . P B 3
F23B F 0.6472(7) 1.0133(8) 0.5763(12) 0.054(5) Uiso 0.288(4) 1 d D . P B 3
F24B F 0.5830(14) 1.0422(7) 0.6635(7) 0.071(7) Uiso 0.288(4) 1 d D . P B 3
N6 N 0.6828(4) 0.8016(4) 0.4632(4) 0.0356(16) Uani 1 1 d . . . . .
N7 N 0.7426(5) 0.8395(5) 0.4664(5) 0.048(2) Uani 1 1 d . . . . .
H7A H 0.778314 0.831600 0.496095 0.058 Uiso 1 1 calc R U . . .
N8 N 0.5521(4) 0.7501(4) 0.4461(3) 0.0330(15) Uani 1 1 d . . . . .
N9 N 0.6792(4) 0.6467(4) 0.4727(4) 0.0304(15) Uani 1 1 d . . . . .
N10 N 0.5824(4) 0.8066(4) 0.5850(3) 0.0301(15) Uani 1 1 d . . . . .
C33 C 0.7417(7) 0.8929(7) 0.4171(6) 0.057(3) Uani 1 1 d . . . . .
H33 H 0.778893 0.926626 0.409785 0.068 Uiso 1 1 calc R U . . .
C34 C 0.6806(6) 0.8893(6) 0.3819(5) 0.048(2) Uani 1 1 d . . . . .
H34 H 0.664957 0.919346 0.344708 0.058 Uiso 1 1 calc R U . . .
C35 C 0.6427(5) 0.8308(5) 0.4110(5) 0.039(2) Uani 1 1 d . . . . .
C36 C 0.5724(6) 0.8008(5) 0.3994(5) 0.040(2) Uani 1 1 d . . . . .
C37 C 0.5242(6) 0.8217(5) 0.3456(4) 0.040(2) Uani 1 1 d . . . . .
H37 H 0.537965 0.857139 0.312952 0.048 Uiso 1 1 calc R U . . .
C38 C 0.4577(6) 0.7909(6) 0.3403(5) 0.047(2) Uani 1 1 d . . . . .
H38 H 0.425783 0.805120 0.303633 0.056 Uiso 1 1 calc R U . . .
C39 C 0.4357(6) 0.7392(6) 0.3876(5) 0.050(2) Uani 1 1 d . . . . .
H39 H 0.389443 0.717938 0.385175 0.060 Uiso 1 1 calc R U . . .
C40 C 0.4863(4) 0.7210(5) 0.4386(4) 0.0399(19) Uani 1 1 d . . . . .
H40 H 0.473513 0.684969 0.470855 0.048 Uiso 1 1 calc R U . . .
C41 C 0.7089(4) 0.7023(4) 0.5965(4) 0.0311(17) Uani 1 1 d . . . . .
C42 C 0.7227(4) 0.7301(5) 0.6626(4) 0.0311(16) Uani 1 1 d . . . . .
C43 C 0.7780(4) 0.7025(5) 0.7055(4) 0.0339(18) Uani 1 1 d . . . . .
C44 C 0.8216(5) 0.6496(6) 0.6803(5) 0.045(2) Uani 1 1 d . . . . .
C45 C 0.8114(5) 0.6217(6) 0.6164(6) 0.049(2) Uani 1 1 d . . . . .
H45 H 0.842558 0.585909 0.599381 0.058 Uiso 1 1 calc R U . . .
C46 C 0.7537(5) 0.6466(5) 0.5754(4) 0.0351(18) Uani 1 1 d . . . . .
C47 C 0.7380(5) 0.6177(5) 0.5054(5) 0.038(2) Uani 1 1 d . . . . .
C48 C 0.7765(6) 0.5636(6) 0.4736(6) 0.051(3) Uani 1 1 d . . . . .
H48 H 0.816984 0.542753 0.496631 0.061 Uiso 1 1 calc R U . . .
C49 C 0.7549(6) 0.5407(6) 0.4080(7) 0.053(3) Uani 1 1 d . . . . .
H49 H 0.780922 0.504078 0.385323 0.064 Uiso 1 1 calc R U . . .
C50 C 0.6963(5) 0.5704(4) 0.3756(3) 0.039(2) Uani 1 1 d D . . . .
C51 C 0.6588(5) 0.6233(4) 0.4085(5) 0.0341(18) Uani 1 1 d . . . . .
H51 H 0.617956 0.643845 0.385827 0.041 Uiso 1 1 calc R U . . .
C52 C 0.6714(4) 0.5441(4) 0.3052(4) 0.048(2) Uani 1 1 d D . . . .
C53 C 0.5620(4) 0.6684(5) 0.5867(4) 0.0321(18) Uani 1 1 d . . . . .
C54 C 0.5488(5) 0.5963(5) 0.5848(5) 0.039(2) Uani 1 1 d . . . . .
C55 C 0.5010(5) 0.5641(5) 0.6290(5) 0.039(2) Uani 1 1 d . . . . .
C56 C 0.4630(5) 0.6049(6) 0.6759(5) 0.047(2) Uani 1 1 d . . . . .
C57 C 0.4728(5) 0.6767(6) 0.6804(5) 0.044(2) Uani 1 1 d . . . . .
H57 H 0.447282 0.704098 0.713498 0.053 Uiso 1 1 calc R U . . .
C58 C 0.5215(4) 0.7091(5) 0.6350(4) 0.0328(18) Uani 1 1 d . . . . .
C59 C 0.5345(5) 0.7853(5) 0.6325(4) 0.0347(19) Uani 1 1 d . . . . .
C60 C 0.4992(5) 0.8367(6) 0.6744(5) 0.045(2) Uani 1 1 d . . . . .
H60 H 0.465543 0.822202 0.708428 0.054 Uiso 1 1 calc R U . . .
C61 C 0.5144(6) 0.9073(6) 0.6653(5) 0.048(3) Uani 1 1 d . . . . .
H61 H 0.490637 0.942283 0.692264 0.057 Uiso 1 1 calc R U . . .
C62 C 0.5648(5) 0.9274(3) 0.6163(4) 0.044(2) Uani 1 1 d D . . . .
C63 C 0.5985(5) 0.8768(5) 0.5771(5) 0.0374(19) Uani 1 1 d . . . . .
H63 H 0.633508 0.890767 0.544147 0.045 Uiso 1 1 calc R U . . .
C64 C 0.5813(4) 1.0045(4) 0.6054(4) 0.060(3) Uani 1 1 d D . . . .
B1 B 0.3624(5) 0.6200(4) 0.9562(5) 0.0266(17) Uani 1 1 d D . . . .
C65 C 0.2910(4) 0.5729(4) 0.9377(4) 0.0245(15) Uani 1 1 d . . . . .
C66 C 0.2349(4) 0.5715(4) 0.9865(4) 0.0242(14) Uani 1 1 d . . . . .
H66 H 0.242953 0.590928 1.031817 0.029 Uiso 1 1 calc R U . . .
C67 C 0.1684(4) 0.5425(4) 0.9700(4) 0.0271(16) Uani 1 1 d . . . . .
C68 C 0.1542(4) 0.5096(4) 0.9071(4) 0.0286(16) Uani 1 1 d . . . . .
H68 H 0.108797 0.488695 0.896765 0.034 Uiso 1 1 calc R U . . .
C69 C 0.2102(4) 0.5085(4) 0.8591(4) 0.0285(16) Uani 1 1 d . . . . .
C70 C 0.2763(4) 0.5407(4) 0.8732(4) 0.0259(15) Uani 1 1 d . . . . .
H70 H 0.312127 0.540630 0.838281 0.031 Uiso 1 1 calc R U . . .
C71 C 0.1097(5) 0.5478(5) 1.0225(4) 0.0322(17) Uani 1 1 d . . . . .
C72 C 0.1948(5) 0.4742(5) 0.7888(5) 0.039(2) Uani 1 1 d . . . . .
C73 C 0.3932(4) 0.6040(4) 1.0356(4) 0.0278(16) Uani 1 1 d . . . . .
C74 C 0.3946(4) 0.5338(5) 1.0616(4) 0.0306(17) Uani 1 1 d . . . . .
H74 H 0.370827 0.497300 1.035819 0.037 Uiso 1 1 calc R U . . .
C75 C 0.4294(5) 0.5169(5) 1.1235(5) 0.038(2) Uani 1 1 d . . . . .
C76 C 0.4641(5) 0.5680(5) 1.1627(5) 0.038(2) Uani 1 1 d . . . . .
H76 H 0.488148 0.555936 1.205273 0.046 Uiso 1 1 calc R U . . .
C77 C 0.4633(4) 0.6368(4) 1.1391(4) 0.042(2) Uani 1 1 d D . . . .
C78 C 0.4294(4) 0.6540(5) 1.0761(4) 0.0317(17) Uani 1 1 d . . . . .
H78 H 0.431145 0.701781 1.060184 0.038 Uiso 1 1 calc R U . . .
C79 C 0.4317(6) 0.4409(6) 1.1476(6) 0.050(3) Uani 1 1 d . . . . .
F25 F 0.1103(3) 0.6092(3) 1.0579(3) 0.0501(14) Uani 1 1 d . . . . .
F26 F 0.1114(3) 0.4961(4) 1.0697(3) 0.0545(16) Uani 1 1 d . . . . .
F27 F 0.0435(3) 0.5438(3) 0.9923(3) 0.0409(12) Uani 1 1 d . . . . .
F28 F 0.1492(4) 0.5130(4) 0.7498(3) 0.0584(17) Uani 1 1 d . . . . .
F29 F 0.2523(3) 0.4614(5) 0.7525(4) 0.075(2) Uani 1 1 d . . . . .
F30 F 0.1610(4) 0.4104(3) 0.7969(4) 0.0677(19) Uani 1 1 d . . . . .
F31 F 0.3867(3) 0.4280(4) 1.1995(4) 0.075(2) Uani 1 1 d . . . . .
F32 F 0.4971(3) 0.4214(4) 1.1719(3) 0.0582(17) Uani 1 1 d . . . . .
F33 F 0.4154(4) 0.3944(3) 1.0964(4) 0.069(2) Uani 1 1 d . . . . .
C80 C 0.5033(6) 0.6891(6) 1.1835(6) 0.053(6) Uiso 0.55(2) 1 d D . P C 1
F34 F 0.4735(7) 0.7545(4) 1.1788(7) 0.055(5) Uiso 0.55(2) 1 d D . P C 1
F35 F 0.5059(6) 0.6718(5) 1.2516(4) 0.049(3) Uiso 0.55(2) 1 d D . P C 1
F36 F 0.5704(4) 0.6968(7) 1.1625(7) 0.060(4) Uiso 0.55(2) 1 d D . P C 1
C80A C 0.5046(6) 0.6990(6) 1.1694(7) 0.047(6) Uiso 0.45(2) 1 d D . P C 2
F34A F 0.4596(7) 0.7536(5) 1.1832(8) 0.049(6) Uiso 0.45(2) 1 d D . P C 2
F35A F 0.5361(8) 0.6818(7) 1.2309(6) 0.058(5) Uiso 0.45(2) 1 d D . P C 2
F36A F 0.5564(7) 0.7236(8) 1.1296(8) 0.066(5) Uiso 0.45(2) 1 d D . P C 2
C81 C 0.4319(4) 0.6026(4) 0.9082(4) 0.0258(15) Uani 1 1 d . . . . .
C82 C 0.4485(4) 0.5316(5) 0.8911(5) 0.0321(17) Uani 1 1 d . . . . .
H82 H 0.415425 0.495123 0.902707 0.039 Uiso 1 1 calc R U . . .
C83 C 0.5111(4) 0.5136(3) 0.8579(5) 0.038(2) Uani 1 1 d D . . . .
C84 C 0.5619(4) 0.5663(5) 0.8403(5) 0.0368(19) Uani 1 1 d . . . . .
H84 H 0.604960 0.554013 0.817114 0.044 Uiso 1 1 calc R U . . .
C85 C 0.5473(3) 0.6366(3) 0.8577(4) 0.0334(18) Uani 1 1 d D . . . .
C86 C 0.4833(4) 0.6537(4) 0.8903(4) 0.0311(17) Uani 1 1 d . . . . .
H86 H 0.474064 0.702138 0.900876 0.037 Uiso 1 1 calc R U . . .
C87 C 0.5286(5) 0.4359(5) 0.8493(6) 0.033(4) Uiso 0.53(2) 1 d D . P D 1
F37 F 0.4812(5) 0.3918(5) 0.8792(7) 0.054(4) Uiso 0.53(2) 1 d D . P D 1
F38 F 0.5934(5) 0.4189(6) 0.8760(7) 0.051(4) Uiso 0.53(2) 1 d D . P D 1
F39 F 0.5307(6) 0.4170(6) 0.7823(5) 0.054(4) Uiso 0.53(2) 1 d D . P D 1
C87A C 0.5293(7) 0.4418(6) 0.8301(7) 0.058(7) Uiso 0.47(2) 1 d D . P D 2
F37A F 0.4720(6) 0.3981(6) 0.8343(9) 0.063(5) Uiso 0.47(2) 1 d D . P D 2
F38A F 0.5825(7) 0.4111(7) 0.8676(8) 0.070(7) Uiso 0.47(2) 1 d D . P D 2
F39A F 0.5495(7) 0.4412(7) 0.7641(6) 0.059(4) Uiso 0.47(2) 1 d D . P D 2
C88 C 0.6003(5) 0.6912(5) 0.8358(7) 0.034(6) Uiso 0.51(3) 1 d D . P E 1
F40 F 0.6440(6) 0.7079(7) 0.8905(7) 0.047(4) Uiso 0.51(3) 1 d D . P E 1
F41 F 0.5695(6) 0.7525(5) 0.8160(8) 0.033(6) Uiso 0.51(3) 1 d D . P E 1
F42 F 0.6423(7) 0.6701(6) 0.7846(8) 0.048(4) Uiso 0.51(3) 1 d D . P E 1
C88A C 0.6002(6) 0.6959(6) 0.8472(7) 0.047(8) Uiso 0.49(3) 1 d D . P E 2
F40A F 0.6241(8) 0.7260(7) 0.9074(6) 0.049(4) Uiso 0.49(3) 1 d D . P E 2
F41A F 0.5713(8) 0.7489(6) 0.8089(8) 0.056(10) Uiso 0.49(3) 1 d D . P E 2
F42A F 0.6589(6) 0.6760(6) 0.8135(10) 0.052(4) Uiso 0.49(3) 1 d D . P E 2
C89 C 0.3293(8) 0.7026(5) 0.9438(6) 0.030(6) Uiso 0.559(15) 1 d DG . P F 1
C90 C 0.3297(8) 0.7313(6) 0.8768(5) 0.038(5) Uiso 0.559(15) 1 d G . P F 1
H90 H 0.351852 0.706152 0.839881 0.046 Uiso 0.559(15) 1 calc R U P F 1
C91 C 0.2977(7) 0.7969(6) 0.8640(5) 0.050(5) Uiso 0.559(15) 1 d DG . P F 1
C92 C 0.2653(7) 0.8338(5) 0.9180(6) 0.044(5) Uiso 0.559(15) 1 d G . P F 1
H92 H 0.243437 0.878616 0.909223 0.052 Uiso 0.559(15) 1 calc R U P F 1
C93 C 0.2649(6) 0.8050(5) 0.9850(5) 0.032(4) Uiso 0.559(15) 1 d DG . P F 1
C94 C 0.2969(7) 0.7394(6) 0.9979(4) 0.028(4) Uiso 0.559(15) 1 d G . P F 1
H94 H 0.296586 0.719770 1.043646 0.034 Uiso 0.559(15) 1 calc R U P F 1
C95 C 0.3097(7) 0.8352(7) 0.7970(6) 0.077(9) Uiso 0.559(15) 1 d D . P F 1
C96 C 0.2269(6) 0.8428(6) 1.0424(7) 0.045(5) Uiso 0.559(15) 1 d D . P F 1
F43 F 0.3693(6) 0.8764(7) 0.7998(7) 0.087(5) Uiso 0.559(15) 1 d D . P F 1
F44 F 0.2549(5) 0.8779(6) 0.7807(6) 0.065(4) Uiso 0.559(15) 1 d D . P F 1
F45 F 0.3187(7) 0.7910(6) 0.7440(5) 0.077(4) Uiso 0.559(15) 1 d D . P F 1
F46 F 0.2586(7) 0.8318(8) 1.1051(6) 0.074(4) Uiso 0.559(15) 1 d D . P F 1
F47 F 0.1582(5) 0.8224(7) 1.0473(7) 0.064(4) Uiso 0.559(15) 1 d D . P F 1
F48 F 0.2246(7) 0.9128(5) 1.0332(8) 0.079(5) Uiso 0.559(15) 1 d D . P F 1
C89A C 0.3354(11) 0.7052(6) 0.9505(8) 0.030(7) Uiso 0.441(15) 1 d DG . P F 2
C90A C 0.3351(9) 0.7404(7) 0.8865(6) 0.028(5) Uiso 0.441(15) 1 d G . P F 2
H90A H 0.357495 0.719259 0.847290 0.033 Uiso 0.441(15) 1 calc R U P F 2
C91A C 0.3021(8) 0.8064(7) 0.8799(5) 0.031(5) Uiso 0.441(15) 1 d DG . P F 2
C92A C 0.2694(7) 0.8373(5) 0.9372(7) 0.032(5) Uiso 0.441(15) 1 d G . P F 2
H92A H 0.246797 0.882406 0.932730 0.038 Uiso 0.441(15) 1 calc R U P F 2
C93A C 0.2696(8) 0.8021(7) 1.0012(6) 0.033(5) Uiso 0.441(15) 1 d DG . P F 2
C94A C 0.3026(10) 0.7361(7) 1.0078(6) 0.044(7) Uiso 0.441(15) 1 d G . P F 2
H94A H 0.302794 0.712100 1.051525 0.052 Uiso 0.441(15) 1 calc R U P F 2
C95A C 0.2968(8) 0.8364(7) 0.8074(6) 0.058(8) Uiso 0.441(15) 1 d D . P F 2
C96A C 0.2297(6) 0.8329(7) 1.0615(7) 0.033(5) Uiso 0.441(15) 1 d D . P F 2
F43A F 0.2838(9) 0.9070(6) 0.8090(8) 0.081(6) Uiso 0.441(15) 1 d D . P F 2
F44A F 0.2420(9) 0.8086(11) 0.7694(9) 0.129(10) Uiso 0.441(15) 1 d D . P F 2
F45A F 0.3549(8) 0.8264(9) 0.7698(7) 0.080(6) Uiso 0.441(15) 1 d D . P F 2
F46A F 0.2611(7) 0.8153(8) 1.1234(6) 0.059(4) Uiso 0.441(15) 1 d D . P F 2
F47A F 0.1629(6) 0.8077(8) 1.0655(8) 0.053(4) Uiso 0.441(15) 1 d D . P F 2
F48A F 0.2270(8) 0.9031(5) 1.0599(9) 0.059(4) Uiso 0.441(15) 1 d D . P F 2
B2 B 0.8532(6) 0.2815(6) 0.5694(6) 0.040(6) Uiso 0.466(7) 1 d D . P G 1
C97 C 0.9329(6) 0.3171(7) 0.5961(11) 0.049(7) Uiso 0.466(7) 1 d DG . P G 1
C98 C 0.9417(6) 0.3905(6) 0.5941(10) 0.038(5) Uiso 0.466(7) 1 d G . P G 1
H98 H 0.903211 0.420044 0.578689 0.045 Uiso 0.466(7) 1 calc R U P G 1
C99 C 1.0069(7) 0.4206(4) 0.6147(8) 0.040(5) Uiso 0.466(7) 1 d DG . P G 1
C100 C 1.0632(5) 0.3773(6) 0.6372(7) 0.029(4) Uiso 0.466(7) 1 d G . P G 1
H100 H 1.107805 0.397927 0.651304 0.035 Uiso 0.466(7) 1 calc R U P G 1
C101 C 1.0544(5) 0.3040(5) 0.6392(7) 0.028(4) Uiso 0.466(7) 1 d DG . P G 1
C102 C 0.9892(7) 0.2739(4) 0.6186(9) 0.030(4) Uiso 0.466(7) 1 d G . P G 1
H102 H 0.983143 0.223716 0.619965 0.036 Uiso 0.466(7) 1 calc R U P G 1
C103 C 1.0115(6) 0.4996(6) 0.6145(7) 0.043(5) Uiso 0.466(7) 1 d D . P G 1
C104 C 1.1150(6) 0.2550(6) 0.6577(6) 0.031(5) Uiso 0.466(7) 1 d D . P G 1
C105 C 0.7819(6) 0.3371(9) 0.5803(8) 0.055(8) Uiso 0.466(7) 1 d DG . P G 1
C106 C 0.7234(7) 0.3381(7) 0.5342(6) 0.024(4) Uiso 0.466(7) 1 d G . P G 1
H106 H 0.723609 0.309456 0.493337 0.029 Uiso 0.466(7) 1 calc R U P G 1
C107 C 0.6644(5) 0.3810(6) 0.5481(5) 0.016(3) Uiso 0.466(7) 1 d DG . P G 1
C108 C 0.6640(5) 0.4230(6) 0.6079(6) 0.017(4) Uiso 0.466(7) 1 d G . P G 1
H108 H 0.623773 0.452293 0.617383 0.020 Uiso 0.466(7) 1 calc R U P G 1
C109 C 0.7226(7) 0.4220(7) 0.6540(6) 0.036(6) Uiso 0.466(7) 1 d DG . P G 1
C110 C 0.7815(7) 0.3791(9) 0.6401(8) 0.057(9) Uiso 0.466(7) 1 d G . P G 1
H110 H 0.821542 0.378402 0.671610 0.068 Uiso 0.466(7) 1 calc R U P G 1
C111 C 0.6035(5) 0.3863(5) 0.4969(6) 0.021(3) Uiso 0.466(7) 1 d D . P G 1
C112 C 0.7294(7) 0.4703(7) 0.7156(6) 0.048(7) Uiso 0.466(7) 1 d D . P G 1
C113 C 0.8388(8) 0.2020(6) 0.6098(6) 0.020(3) Uiso 0.466(7) 1 d DG . P G 1
C114 C 0.8695(7) 0.1392(7) 0.5864(6) 0.043(5) Uiso 0.466(7) 1 d G . P G 1
H114 H 0.898147 0.139386 0.545644 0.052 Uiso 0.466(7) 1 calc R U P G 1
C115 C 0.8584(8) 0.0761(6) 0.6225(7) 0.049(5) Uiso 0.466(7) 1 d DG . P G 1
C116 C 0.8165(10) 0.0757(6) 0.6820(7) 0.057(7) Uiso 0.466(7) 1 d G . P G 1
H116 H 0.808954 0.032610 0.706697 0.068 Uiso 0.466(7) 1 calc R U P G 1
C117 C 0.7858(9) 0.1386(8) 0.7055(7) 0.062(11) Uiso 0.466(7) 1 d DG . P G 1
C118 C 0.7969(8) 0.2017(6) 0.6694(7) 0.039(6) Uiso 0.466(7) 1 d G . P G 1
H118 H 0.775864 0.244605 0.685463 0.047 Uiso 0.466(7) 1 calc R U P G 1
C119 C 0.8820(8) 0.0076(7) 0.5894(8) 0.062(6) Uiso 0.466(7) 1 d D . P G 1
C120 C 0.7455(7) 0.1375(7) 0.7730(7) 0.054(12) Uiso 0.466(7) 1 d D . P G 1
C121 C 0.8542(9) 0.2758(8) 0.4808(5) 0.052(6) Uiso 0.466(7) 1 d DG . P G 1
C122 C 0.8841(9) 0.3328(7) 0.4452(8) 0.067(7) Uiso 0.466(7) 1 d G . P G 1
H122 H 0.907080 0.370051 0.470517 0.080 Uiso 0.466(7) 1 calc R U P G 1
C123 C 0.8802(9) 0.3352(7) 0.3726(8) 0.074(8) Uiso 0.466(7) 1 d DG . P G 1
C124 C 0.8465(10) 0.2807(9) 0.3356(5) 0.093(10) Uiso 0.466(7) 1 d G . P G 1
H124 H 0.843934 0.282325 0.285948 0.111 Uiso 0.466(7) 1 calc R U P G 1
C125 C 0.8167(8) 0.2237(8) 0.3712(7) 0.076(7) Uiso 0.466(7) 1 d DG . P G 1
C126 C 0.8205(8) 0.2212(7) 0.4438(7) 0.054(5) Uiso 0.466(7) 1 d G . P G 1
H126 H 0.800116 0.182276 0.468134 0.064 Uiso 0.466(7) 1 calc R U P G 1
C127 C 0.9111(8) 0.3968(7) 0.3336(8) 0.076(8) Uiso 0.466(7) 1 d D . P G 1
C128 C 0.7701(8) 0.1681(8) 0.3369(8) 0.082(9) Uiso 0.466(7) 1 d D . P G 1
F49 F 0.9886(8) 0.5269(8) 0.6755(6) 0.064(4) Uiso 0.466(7) 1 d D . P G 1
F50 F 1.0787(5) 0.5228(7) 0.6061(8) 0.045(4) Uiso 0.466(7) 1 d D . P G 1
F51 F 0.9713(6) 0.5294(6) 0.5645(7) 0.045(3) Uiso 0.466(7) 1 d D . P G 1
F52 F 1.1413(6) 0.2198(7) 0.6018(5) 0.059(4) Uiso 0.466(7) 1 d D . P G 1
F53 F 1.0953(6) 0.2047(6) 0.7032(6) 0.060(4) Uiso 0.466(7) 1 d D . P G 1
F54 F 1.1708(6) 0.2894(6) 0.6859(7) 0.060(4) Uiso 0.466(7) 1 d D . P G 1
F55 F 0.5943(6) 0.3246(4) 0.4617(5) 0.031(3) Uiso 0.466(7) 1 d D . P G 1
F56 F 0.6135(5) 0.4385(5) 0.4501(5) 0.027(2) Uiso 0.466(7) 1 d D . P G 1
F57 F 0.5411(4) 0.4008(6) 0.5265(5) 0.028(2) Uiso 0.466(7) 1 d D . P G 1
F58 F 0.6845(6) 0.5261(6) 0.7096(7) 0.040(3) Uiso 0.466(7) 1 d D . P G 1
F59 F 0.7959(6) 0.4969(8) 0.7214(7) 0.050(4) Uiso 0.466(7) 1 d D . P G 1
F60 F 0.7148(8) 0.4372(7) 0.7747(6) 0.054(4) Uiso 0.466(7) 1 d D . P G 1
F61 F 0.8952(14) -0.0430(9) 0.6371(10) 0.17(2) Uiso 0.466(7) 1 d D . P G 1
F62 F 0.8334(9) -0.0195(9) 0.5430(9) 0.091(6) Uiso 0.466(7) 1 d D . P G 1
F63 F 0.9417(8) 0.0142(10) 0.5530(10) 0.105(7) Uiso 0.466(7) 1 d D . P G 1
F64 F 0.7193(8) 0.0723(6) 0.7873(8) 0.075(5) Uiso 0.466(7) 1 d D . P G 1
F65 F 0.7864(7) 0.1571(9) 0.8282(7) 0.071(5) Uiso 0.466(7) 1 d D . P G 1
F66 F 0.6895(7) 0.1815(8) 0.7742(8) 0.067(4) Uiso 0.466(7) 1 d D . P G 1
F67 F 0.9407(11) 0.4466(9) 0.3764(9) 0.130(9) Uiso 0.466(7) 1 d D . P G 1
F68 F 0.8615(8) 0.4322(8) 0.2964(8) 0.084(5) Uiso 0.466(7) 1 d D . P G 1
F69 F 0.9616(9) 0.3776(10) 0.2897(9) 0.116(8) Uiso 0.466(7) 1 d D . P G 1
F70 F 0.7816(10) 0.1633(10) 0.2675(7) 0.106(7) Uiso 0.466(7) 1 d D . P G 1
F71 F 0.7822(11) 0.1028(7) 0.3628(11) 0.152(11) Uiso 0.466(7) 1 d D . P G 1
F72 F 0.7003(7) 0.1803(9) 0.3433(9) 0.089(5) Uiso 0.466(7) 1 d D . P G 1
B3 B 0.8497(5) 0.2624(6) 0.5670(5) 0.026(4) Uiso 0.534(7) 1 d D . P G 2
C129 C 0.8333(10) 0.1882(6) 0.6137(8) 0.061(7) Uiso 0.534(7) 1 d DG . P G 2
C130 C 0.8523(9) 0.1224(8) 0.5866(6) 0.068(7) Uiso 0.534(7) 1 d G . P G 2
H130 H 0.875804 0.119591 0.542973 0.082 Uiso 0.534(7) 1 calc R U P G 2
C131 C 0.8367(9) 0.0606(6) 0.6234(7) 0.064(6) Uiso 0.534(7) 1 d DG . P G 2
C132 C 0.8023(8) 0.0647(5) 0.6872(7) 0.051(5) Uiso 0.534(7) 1 d G . P G 2
H132 H 0.791682 0.022464 0.712316 0.061 Uiso 0.534(7) 1 calc R U P G 2
C133 C 0.7833(8) 0.1305(7) 0.7143(6) 0.040(6) Uiso 0.534(7) 1 d DG . P G 2
C134 C 0.7989(9) 0.1923(5) 0.6776(8) 0.039(6) Uiso 0.534(7) 1 d G . P G 2
H134 H 0.785912 0.237309 0.696148 0.047 Uiso 0.534(7) 1 calc R U P G 2
C135 C 0.8463(8) -0.0138(7) 0.5972(7) 0.111(12) Uiso 0.534(7) 1 d D . P G 2
C136 C 0.7404(7) 0.1364(7) 0.7794(7) 0.083(16) Uiso 0.534(7) 1 d D . P G 2
C137 C 0.8566(4) 0.2405(5) 0.4819(3) 0.015(2) Uiso 0.534(7) 1 d DG . P G 2
C138 C 0.8043(4) 0.1966(5) 0.4523(4) 0.021(3) Uiso 0.534(7) 1 d G . P G 2
H138 H 0.768297 0.176304 0.480758 0.026 Uiso 0.534(7) 1 calc R U P G 2
C139 C 0.8047(4) 0.1823(5) 0.3809(4) 0.038(4) Uiso 0.534(7) 1 d DG . P G 2
C140 C 0.8574(6) 0.2119(6) 0.3392(3) 0.055(5) Uiso 0.534(7) 1 d G . P G 2
H140 H 0.857675 0.202156 0.290476 0.066 Uiso 0.534(7) 1 calc R U P G 2
C141 C 0.9097(5) 0.2558(7) 0.3688(5) 0.069(6) Uiso 0.534(7) 1 d DG . P G 2
C142 C 0.9093(5) 0.2701(6) 0.4402(5) 0.051(5) Uiso 0.534(7) 1 d G . P G 2
H142 H 0.945050 0.300120 0.460388 0.061 Uiso 0.534(7) 1 calc R U P G 2
C143 C 0.7467(6) 0.1342(6) 0.3534(6) 0.044(4) Uiso 0.534(7) 1 d D . P G 2
C144 C 0.9696(7) 0.2859(7) 0.3256(7) 0.071(7) Uiso 0.534(7) 1 d D . P G 2
C145 C 0.7839(5) 0.3229(7) 0.5800(6) 0.018(3) Uiso 0.534(7) 1 d DG . P G 2
C146 C 0.7302(6) 0.3268(7) 0.5288(5) 0.039(5) Uiso 0.534(7) 1 d G . P G 2
H146 H 0.732459 0.297310 0.488503 0.047 Uiso 0.534(7) 1 calc R U P G 2
C147 C 0.6732(5) 0.3737(7) 0.5365(5) 0.036(5) Uiso 0.534(7) 1 d DG . P G 2
C148 C 0.6698(5) 0.4168(6) 0.5954(6) 0.039(5) Uiso 0.534(7) 1 d G . P G 2
H148 H 0.630854 0.448924 0.600664 0.047 Uiso 0.534(7) 1 calc R U P G 2
C149 C 0.7235(6) 0.4130(7) 0.6466(5) 0.029(5) Uiso 0.534(7) 1 d DG . P G 2
C150 C 0.7806(5) 0.3660(7) 0.6389(5) 0.020(4) Uiso 0.534(7) 1 d G . P G 2
H150 H 0.817261 0.363379 0.673911 0.025 Uiso 0.534(7) 1 calc R U P G 2
C151 C 0.6150(6) 0.3766(6) 0.4814(6) 0.037(4) Uiso 0.534(7) 1 d D . P G 2
C152 C 0.7212(6) 0.4568(7) 0.7122(5) 0.037(4) Uiso 0.534(7) 1 d D . P G 2
C153 C 0.9264(6) 0.3024(7) 0.5936(10) 0.037(4) Uiso 0.534(7) 1 d DG . P G 2
C154 C 0.9819(7) 0.2583(5) 0.6165(9) 0.051(6) Uiso 0.534(7) 1 d G . P G 2
H154 H 0.975878 0.208095 0.615681 0.061 Uiso 0.534(7) 1 calc R U P G 2
C155 C 1.0462(6) 0.2876(7) 0.6408(9) 0.070(8) Uiso 0.534(7) 1 d DG . P G 2
C156 C 1.0550(6) 0.3609(7) 0.6420(9) 0.059(6) Uiso 0.534(7) 1 d G . P G 2
H156 H 1.098971 0.380966 0.658594 0.070 Uiso 0.534(7) 1 calc R U P G 2
C157 C 0.9995(8) 0.4050(5) 0.6191(9) 0.055(6) Uiso 0.534(7) 1 d DG . P G 2
C158 C 0.9352(6) 0.3758(6) 0.5949(10) 0.052(6) Uiso 0.534(7) 1 d G . P G 2
H158 H 0.897315 0.405898 0.579161 0.062 Uiso 0.534(7) 1 calc R U P G 2
C159 C 1.1094(7) 0.2437(7) 0.6637(7) 0.107(14) Uiso 0.534(7) 1 d D . P G 2
C160 C 1.0092(7) 0.4836(6) 0.6259(8) 0.061(6) Uiso 0.534(7) 1 d D . P G 2
F73 F 0.8750(10) -0.0132(8) 0.5326(6) 0.096(5) Uiso 0.534(7) 1 d D . P G 2
F74 F 0.7846(7) -0.0501(9) 0.5931(11) 0.154(9) Uiso 0.534(7) 1 d D . P G 2
F75 F 0.8901(7) -0.0514(7) 0.6372(6) 0.057(4) Uiso 0.534(7) 1 d D . P G 2
F76 F 0.7711(8) 0.1822(8) 0.8245(7) 0.080(5) Uiso 0.534(7) 1 d D . P G 2
F77 F 0.6740(6) 0.1598(8) 0.7636(8) 0.083(5) Uiso 0.534(7) 1 d D . P G 2
F78 F 0.7346(8) 0.0756(6) 0.8135(8) 0.083(5) Uiso 0.534(7) 1 d D . P G 2
F79 F 0.6816(5) 0.1547(7) 0.3739(7) 0.078(4) Uiso 0.534(7) 1 d D . P G 2
F80 F 0.7548(6) 0.0671(5) 0.3762(6) 0.057(3) Uiso 0.534(7) 1 d D . P G 2
F81 F 0.7455(6) 0.1315(6) 0.2840(4) 0.058(3) Uiso 0.534(7) 1 d D . P G 2
F82 F 0.9783(9) 0.3562(6) 0.3369(9) 0.115(6) Uiso 0.534(7) 1 d D . P G 2
F83 F 1.0330(6) 0.2560(10) 0.3417(10) 0.142(9) Uiso 0.534(7) 1 d D . P G 2
F84 F 0.9595(9) 0.2785(9) 0.2576(5) 0.114(6) Uiso 0.534(7) 1 d D . P G 2
F85 F 0.5497(5) 0.3884(6) 0.5085(6) 0.044(3) Uiso 0.534(7) 1 d D . P G 2
F86 F 0.6269(6) 0.4278(5) 0.4347(6) 0.049(3) Uiso 0.534(7) 1 d D . P G 2
F87 F 0.6100(6) 0.3166(5) 0.4455(6) 0.052(3) Uiso 0.534(7) 1 d D . P G 2
F88 F 0.7028(7) 0.4169(7) 0.7679(6) 0.066(4) Uiso 0.534(7) 1 d D . P G 2
F89 F 0.6721(6) 0.5090(6) 0.7088(7) 0.057(4) Uiso 0.534(7) 1 d D . P G 2
F90 F 0.7836(6) 0.4868(7) 0.7285(7) 0.054(4) Uiso 0.534(7) 1 d D . P G 2
F91 F 1.1559(7) 0.2343(9) 0.6115(7) 0.081 Uiso 0.534(7) 1 d D U P G 2
F92 F 1.0891(7) 0.1786(6) 0.6842(8) 0.081 Uiso 0.534(7) 1 d D U P G 2
F93 F 1.1460(7) 0.2734(7) 0.7161(7) 0.081 Uiso 0.534(7) 1 d D U P G 2
F94 F 1.0769(7) 0.5043(8) 0.6113(9) 0.072(5) Uiso 0.534(7) 1 d D . P G 2
F95 F 0.9974(10) 0.5070(9) 0.6913(8) 0.104(7) Uiso 0.534(7) 1 d D . P G 2
F96 F 0.9658(9) 0.5214(8) 0.5846(10) 0.114(9) Uiso 0.534(7) 1 d D . P G 2
O1 O 0.6649(4) 0.6232(4) 0.0451(5) 0.070(2) Uani 1 1 d G U . . .
H1S H 0.625784 0.640249 0.030501 0.105 Uiso 1 1 calc R U . . .
C1S C 0.6515(8) 0.5588(6) 0.0827(5) 0.089(4) Uani 1 1 d G U . . .
H1S1 H 0.624971 0.569266 0.125953 0.107 Uiso 1 1 calc R U . . .
H1S2 H 0.697512 0.535527 0.095803 0.107 Uiso 1 1 calc R U . . .
C2S C 0.6074(8) 0.5104(6) 0.0355(8) 0.092(5) Uani 1 1 d G U . . .
H2S1 H 0.559696 0.531347 0.027452 0.138 Uiso 1 1 calc R U . . .
H2S2 H 0.602244 0.463812 0.057766 0.138 Uiso 1 1 calc R U . . .
H2S3 H 0.631561 0.504824 -0.009354 0.138 Uiso 1 1 calc R U . . .
O2 O 0.8522(5) 0.8011(6) 0.5565(6) 0.055(3) Uani 0.690(19) 1 d G U P . .
H2S H 0.840114 0.826737 0.590355 0.082 Uiso 0.690(19) 1 calc R U P . .
C3S C 0.9289(5) 0.7964(8) 0.5548(12) 0.080(6) Uani 0.690(19) 1 d G U P . .
H3S1 H 0.950382 0.819463 0.596677 0.096 Uiso 0.690(19) 1 calc R U P . .
H3S2 H 0.947084 0.820670 0.512677 0.096 Uiso 0.690(19) 1 calc R U P . .
C4S C 0.9488(9) 0.7183(9) 0.5533(14) 0.103(8) Uani 0.690(19) 1 d G U P . .
H4S1 H 0.942914 0.697775 0.599924 0.154 Uiso 0.690(19) 1 calc R U P . .
H4S2 H 0.998993 0.713295 0.539167 0.154 Uiso 0.690(19) 1 calc R U P . .
H4S3 H 0.917493 0.693349 0.519699 0.154 Uiso 0.690(19) 1 calc R U P . .

loop_
_atom_site_aniso_label
_atom_site_aniso_U_11
_atom_site_aniso_U_22
_atom_site_aniso_U_33
_atom_site_aniso_U_23
_atom_site_aniso_U_13
_atom_site_aniso_U_12
Ir1 0.02101(12) 0.02499(15) 0.02599(14) 0.00048(11) 0.00013(9) 0.00202(10)
F1 0.033(2) 0.044(3) 0.042(3) 0.013(2) 0.008(2) 0.005(2)
F2 0.033(2) 0.052(3) 0.036(2) 0.002(2) 0.0109(18) -0.006(2)
F3 0.031(2) 0.052(3) 0.053(3) -0.019(3) 0.015(2) -0.004(2)
N1 0.022(3) 0.025(3) 0.032(4) -0.004(3) -0.003(3) -0.001(2)
N2 0.025(3) 0.028(3) 0.039(4) 0.001(3) 0.001(3) -0.001(3)
N3 0.027(3) 0.024(3) 0.028(3) 0.003(3) 0.001(2) 0.007(2)
N4 0.023(3) 0.020(3) 0.035(4) -0.006(3) 0.001(3) 0.002(2)
C1 0.042(5) 0.027(4) 0.042(5) -0.003(4) -0.012(4) -0.001(4)
C2 0.044(5) 0.024(4) 0.036(5) -0.003(3) -0.005(4) 0.001(3)
C3 0.031(4) 0.019(3) 0.026(4) -0.003(3) 0.000(3) 0.006(3)
C4 0.031(4) 0.023(4) 0.028(4) 0.003(3) -0.004(3) 0.008(3)
C5 0.035(4) 0.033(4) 0.025(4) 0.000(3) 0.001(3) 0.010(3)
C6 0.041(5) 0.034(4) 0.039(5) 0.011(4) 0.012(4) 0.012(4)
C7 0.029(4) 0.033(4) 0.046(5) 0.007(4) 0.005(3) 0.000(3)
C8 0.030(3) 0.025(4) 0.034(4) 0.005(3) 0.001(3) 0.002(3)
C9 0.022(3) 0.026(4) 0.030(4) -0.003(3) -0.003(3) 0.000(3)
C10 0.021(3) 0.033(4) 0.034(4) -0.001(4) -0.001(3) -0.001(3)
C11 0.026(3) 0.043(5) 0.035(4) -0.009(4) -0.001(3) -0.007(3)
C12 0.029(4) 0.038(5) 0.041(5) -0.012(4) 0.010(3) 0.000(3)
C13 0.029(4) 0.030(4) 0.042(5) -0.005(4) 0.001(3) 0.003(3)
C14 0.022(3) 0.028(4) 0.037(4) -0.004(3) -0.001(3) -0.001(3)
C15 0.025(4) 0.024(4) 0.036(4) -0.006(3) 0.000(3) 0.001(3)
C16 0.032(4) 0.036(5) 0.056(6) 0.000(4) 0.004(4) 0.012(4)
C17 0.032(4) 0.038(5) 0.049(6) 0.015(4) -0.001(4) 0.009(4)
C19 0.025(4) 0.019(3) 0.036(4) -0.003(3) -0.005(3) -0.001(3)
C18 0.031(4) 0.027(4) 0.035(5) -0.001(3) -0.007(3) -0.005(3)
C20 0.034(4) 0.032(4) 0.037(5) 0.008(4) -0.012(3) -0.005(3)
F4 0.046(3) 0.051(3) 0.041(3) 0.016(2) -0.017(2) -0.009(2)
F5 0.058(3) 0.039(3) 0.046(3) 0.015(2) -0.013(3) -0.016(3)
F6 0.048(3) 0.053(3) 0.035(3) 0.009(2) 0.005(2) -0.001(3)
F7 0.041(3) 0.025(2) 0.045(3) -0.003(2) -0.013(2) -0.002(2)
F8 0.045(3) 0.038(3) 0.068(4) -0.019(3) -0.015(3) -0.004(2)
F9 0.048(3) 0.077(4) 0.047(3) -0.021(3) -0.018(3) -0.005(3)
C21 0.024(4) 0.034(4) 0.027(4) -0.003(3) 0.004(3) 0.000(3)
C22 0.027(4) 0.031(4) 0.033(4) -0.004(3) 0.000(3) 0.001(3)
C23 0.028(4) 0.036(5) 0.043(5) -0.008(4) 0.001(3) 0.001(3)
C24 0.029(4) 0.064(6) 0.035(5) -0.018(4) -0.007(4) 0.002(4)
C25 0.031(4) 0.060(6) 0.034(5) -0.001(4) -0.001(4) 0.000(4)
C26 0.030(4) 0.040(5) 0.022(3) 0.000(3) -0.003(3) 0.006(3)
Ir2 0.03442(14) 0.02634(16) 0.02158(13) 0.00015(11) -0.00063(10) 0.00787(11)
F13 0.039(3) 0.036(3) 0.029(2) -0.006(2) -0.008(2) 0.004(2)
F14 0.043(2) 0.048(3) 0.033(2) 0.003(2) -0.0113(19) -0.004(2)
F15 0.044(3) 0.073(4) 0.048(3) 0.013(3) -0.014(3) 0.019(3)
F16 0.070(4) 0.058(4) 0.046(3) -0.008(3) 0.018(3) -0.011(3)
F17 0.120(6) 0.060(4) 0.060(4) -0.029(4) 0.040(4) -0.048(4)
F18 0.086(5) 0.114(7) 0.066(5) -0.061(5) -0.024(4) 0.039(5)
F19 0.046(3) 0.029(3) 0.056(3) 0.008(2) 0.007(3) 0.010(2)
F20 0.050(3) 0.048(3) 0.078(5) 0.026(3) 0.009(3) -0.001(3)
F21 0.044(3) 0.088(5) 0.057(4) 0.027(4) 0.010(3) -0.007(3)
N6 0.044(4) 0.027(4) 0.035(4) -0.002(3) 0.007(3) 0.009(3)
N7 0.047(5) 0.047(5) 0.052(5) -0.004(4) 0.013(4) 0.000(4)
N8 0.046(4) 0.031(4) 0.022(3) -0.004(3) 0.006(3) 0.016(3)
N9 0.035(4) 0.030(4) 0.026(4) 0.002(3) 0.006(3) 0.006(3)
N10 0.039(4) 0.035(4) 0.016(3) -0.007(3) -0.007(3) 0.012(3)
C33 0.054(6) 0.063(7) 0.053(7) 0.002(6) 0.002(5) 0.007(5)
C34 0.065(7) 0.043(6) 0.037(5) 0.011(4) 0.010(5) 0.005(5)
C35 0.053(6) 0.033(5) 0.030(5) -0.004(4) 0.007(4) 0.011(4)
C36 0.060(6) 0.032(4) 0.026(4) -0.003(3) 0.003(4) 0.016(4)
C37 0.062(6) 0.040(5) 0.018(4) 0.002(3) 0.001(4) 0.010(4)
C38 0.060(6) 0.044(5) 0.037(5) -0.003(4) 0.006(4) 0.017(5)
C39 0.055(5) 0.052(6) 0.041(5) -0.011(5) -0.008(4) 0.011(5)
C40 0.044(4) 0.040(5) 0.035(4) -0.015(4) -0.011(3) 0.009(4)
C41 0.033(4) 0.032(4) 0.029(4) 0.007(3) -0.004(3) 0.004(3)
C42 0.030(3) 0.034(4) 0.029(4) 0.005(4) 0.004(3) -0.001(3)
C43 0.031(3) 0.041(5) 0.030(4) 0.013(4) -0.003(3) -0.002(3)
C44 0.036(5) 0.059(6) 0.040(5) 0.017(5) -0.006(4) 0.012(4)
C45 0.043(5) 0.050(6) 0.053(6) 0.002(5) 0.000(4) 0.020(4)
C46 0.039(4) 0.036(5) 0.030(4) 0.005(4) -0.002(3) 0.013(4)
C47 0.039(5) 0.037(5) 0.038(5) 0.002(4) 0.002(4) 0.012(4)
C48 0.057(6) 0.038(5) 0.058(6) -0.008(5) -0.004(5) 0.025(5)
C49 0.057(6) 0.037(5) 0.067(8) -0.007(5) 0.017(5) 0.014(5)
C50 0.048(5) 0.025(4) 0.045(5) -0.007(4) 0.013(4) -0.004(4)
C51 0.042(5) 0.027(4) 0.034(5) -0.004(3) 0.007(4) 0.003(3)
C52 0.048(5) 0.041(5) 0.055(6) -0.019(5) 0.016(5) -0.007(4)
C53 0.032(4) 0.040(5) 0.024(4) 0.005(3) -0.009(3) 0.005(3)
C54 0.036(4) 0.045(5) 0.034(5) 0.011(4) -0.004(4) 0.009(4)
C55 0.033(4) 0.035(5) 0.050(6) 0.020(4) -0.007(4) 0.000(3)
C56 0.036(5) 0.073(7) 0.032(5) 0.016(5) 0.003(4) -0.005(5)
C57 0.033(4) 0.065(7) 0.034(5) 0.007(4) -0.002(4) 0.005(4)
C58 0.027(3) 0.053(5) 0.018(3) 0.001(4) -0.005(3) 0.006(4)
C59 0.040(4) 0.043(5) 0.021(4) -0.006(3) -0.006(3) 0.013(4)
C60 0.035(5) 0.077(7) 0.023(4) -0.005(4) -0.003(4) 0.012(4)
C61 0.052(6) 0.052(6) 0.039(5) -0.023(5) -0.022(4) 0.022(5)
C62 0.054(5) 0.048(6) 0.030(5) -0.008(4) -0.012(4) 0.020(4)
C63 0.053(5) 0.028(4) 0.032(4) -0.004(3) -0.007(4) 0.010(4)
C64 0.085(8) 0.036(5) 0.057(7) -0.022(5) -0.017(6) 0.028(5)
B1 0.030(4) 0.018(4) 0.032(5) -0.003(3) 0.003(3) 0.001(3)
C65 0.029(4) 0.019(3) 0.025(4) 0.003(3) 0.000(3) 0.000(3)
C66 0.028(4) 0.021(3) 0.023(4) 0.001(3) -0.002(3) 0.001(3)
C67 0.025(4) 0.023(4) 0.034(4) 0.005(3) 0.002(3) 0.003(3)
C68 0.027(4) 0.024(4) 0.034(4) 0.001(3) -0.001(3) 0.003(3)
C69 0.027(4) 0.027(4) 0.031(4) -0.001(3) -0.004(3) -0.003(3)
C70 0.028(4) 0.029(4) 0.021(4) 0.003(3) -0.002(3) 0.004(3)
C71 0.035(4) 0.029(4) 0.033(4) 0.007(3) 0.009(3) 0.003(3)
C72 0.039(4) 0.041(5) 0.036(5) -0.008(4) -0.009(4) 0.004(4)
C73 0.028(4) 0.027(4) 0.029(4) 0.001(3) 0.003(3) 0.000(3)
C74 0.030(4) 0.033(4) 0.029(4) 0.008(3) -0.002(3) -0.007(3)
C75 0.037(5) 0.047(5) 0.030(4) -0.003(4) -0.008(4) -0.010(4)
C76 0.035(4) 0.051(6) 0.029(4) -0.008(4) -0.010(3) -0.004(4)
C77 0.037(5) 0.049(6) 0.041(5) -0.018(4) -0.005(4) -0.002(4)
C78 0.033(4) 0.027(4) 0.035(4) -0.004(3) 0.002(3) 0.001(3)
C79 0.053(6) 0.049(6) 0.048(6) 0.022(5) -0.022(5) -0.016(5)
F25 0.046(3) 0.056(4) 0.049(3) -0.016(3) 0.017(3) -0.001(3)
F26 0.044(3) 0.070(4) 0.049(3) 0.034(3) 0.016(3) 0.020(3)
F27 0.027(2) 0.049(3) 0.047(3) 0.012(2) 0.003(2) 0.004(2)
F28 0.078(4) 0.064(4) 0.032(3) -0.006(3) -0.020(3) 0.019(3)
F29 0.051(4) 0.125(7) 0.048(4) -0.046(4) -0.004(3) 0.004(4)
F30 0.102(5) 0.040(3) 0.060(4) -0.006(3) -0.029(4) -0.015(3)
F31 0.054(4) 0.099(6) 0.070(4) 0.057(4) -0.012(3) -0.018(4)
F32 0.050(3) 0.069(4) 0.055(4) 0.022(3) -0.018(3) -0.006(3)
F33 0.101(5) 0.043(3) 0.061(4) 0.019(3) -0.043(4) -0.018(3)
C81 0.026(4) 0.028(4) 0.023(4) 0.004(3) -0.004(3) 0.001(3)
C82 0.026(4) 0.032(4) 0.038(5) -0.003(4) -0.004(3) 0.003(3)
C83 0.027(4) 0.040(5) 0.049(6) -0.014(4) 0.001(4) 0.003(3)
C84 0.027(4) 0.048(5) 0.036(5) -0.007(4) 0.002(3) 0.009(4)
C85 0.027(4) 0.043(5) 0.030(4) 0.007(4) 0.002(3) 0.007(3)
C86 0.035(4) 0.025(4) 0.032(4) 0.010(3) -0.002(3) 0.005(3)
O1 0.052(4) 0.069(5) 0.089(6) -0.028(5) 0.021(4) -0.013(4)
C1S 0.085(7) 0.111(8) 0.072(7) 0.006(6) 0.006(6) -0.013(6)
C2S 0.084(9) 0.093(10) 0.100(10) -0.005(8) 0.021(8) -0.004(8)
O2 0.042(5) 0.057(7) 0.065(7) -0.008(5) -0.015(5) 0.008(5)
C3S 0.086(9) 0.075(9) 0.079(9) 0.003(7) 0.007(7) 0.001(7)
C4S 0.093(12) 0.090(13) 0.126(14) 0.012(12) 0.018(11) 0.010(12)

loop_
_atom_type_symbol
_atom_type_description
_atom_type_scat_dispersion_real
_atom_type_scat_dispersion_imag
_atom_type_scat_source
B B 0.0013 0.0007 'International Tables Vol C Tables 4.2.6.8 and 6.1.1.4'
C C 0.0033 0.0016 'International Tables Vol C Tables 4.2.6.8 and 6.1.1.4'
F F 0.0171 0.0103 'International Tables Vol C Tables 4.2.6.8 and 6.1.1.4'
Ir Ir -1.4442 7.9887 'International Tables Vol C Tables 4.2.6.8 and 6.1.1.4'
N N 0.0061 0.0033 'International Tables Vol C Tables 4.2.6.8 and 6.1.1.4'
O O 0.0106 0.0060 'International Tables Vol C Tables 4.2.6.8 and 6.1.1.4'
H H 0.0000 0.0000 'International Tables Vol C Tables 4.2.6.8 and 6.1.1.4'

loop_
_geom_angle_atom_site_label_1
_geom_angle_atom_site_label_2
_geom_angle_atom_site_label_3
_geom_angle
C21 Ir1 N5 80.4(4)
C21 Ir1 C9 87.4(3)
N5 Ir1 C9 97.0(7)
C21 Ir1 N4 99.2(3)
N5 Ir1 N4 177.0(7)
C9 Ir1 N4 80.0(3)
C21 Ir1 N1 170.3(3)
N5 Ir1 N1 93.8(4)
C9 Ir1 N1 101.1(3)
N4 Ir1 N1 87.1(2)
C21 Ir1 N5A 78.4(4)
C9 Ir1 N5A 93.9(10)
N4 Ir1 N5A 173.6(10)
N1 Ir1 N5A 96.2(4)
C21 Ir1 N3 96.0(3)
N5 Ir1 N3 88.4(7)
C9 Ir1 N3 174.1(3)
N4 Ir1 N3 94.6(3)
N1 Ir1 N3 76.0(3)
N5A Ir1 N3 91.6(10)
C3 N1 N2 105.3(6)
C3 N1 Ir1 117.7(5)
N2 N1 Ir1 136.8(6)
C1 N2 N1 110.5(7)
C1 N2 H2 124.8
N1 N2 H2 124.8
C8 N3 C4 118.6(7)
C8 N3 Ir1 125.7(5)
C4 N3 Ir1 115.7(5)
C19 N4 C15 119.7(7)
C19 N4 Ir1 124.4(5)
C15 N4 Ir1 115.8(6)
N2 C1 C2 109.6(8)
N2 C1 H1 125.2
C2 C1 H1 125.2
C1 C2 C3 104.4(8)
C1 C2 H2A 127.8
C3 C2 H2A 127.8
N1 C3 C2 110.1(7)
N1 C3 C4 115.2(7)
C2 C3 C4 134.7(8)
N3 C4 C5 122.3(7)
N3 C4 C3 115.3(7)
C5 C4 C3 122.4(7)
C6 C5 C4 117.3(8)
C6 C5 H5 121.4
C4 C5 H5 121.4
C7 C6 C5 120.6(8)
C7 C6 H6 119.7
C5 C6 H6 119.7
C8 C7 C6 117.9(8)
C8 C7 H7 121.1
C6 C7 H7 121.1
N3 C8 C7 123.3(8)
N3 C8 H8 118.3
C7 C8 H8 118.3
C10 C9 C14 114.7(7)
C10 C9 Ir1 130.6(6)
C14 C9 Ir1 114.6(6)
F1 C10 C11 115.6(7)
F1 C10 C9 121.0(7)
C11 C10 C9 123.4(8)
F2 C11 C10 121.2(8)
F2 C11 C12 119.1(7)
C10 C11 C12 119.7(8)
F3 C12 C11 118.5(8)
F3 C12 C13 121.6(8)
C11 C12 C13 119.9(8)
C14 C13 C12 118.5(8)
C14 C13 H13 120.8
C12 C13 H13 120.8
C13 C14 C9 123.8(8)
C13 C14 C15 122.1(8)
C9 C14 C15 114.2(7)
N4 C15 C16 120.0(8)
N4 C15 C14 115.0(7)
C16 C15 C14 124.9(8)
C17 C16 C15 120.7(8)
C17 C16 H16 119.6
C15 C16 H16 119.6
C16 C17 C18 118.3(8)
C16 C17 H17 120.9
C18 C17 H17 120.9
N4 C19 C18 122.3(7)
N4 C19 H19 118.8
C18 C19 H19 118.8
C19 C18 C17 118.9(7)
C19 C18 C20 121.9(7)
C17 C18 C20 119.1(7)
F6 C20 F5 107.3(6)
F6 C20 F4 106.6(6)
F5 C20 F4 106.0(5)
F6 C20 C18 112.7(6)
F5 C20 C18 112.2(6)
F4 C20 C18 111.6(6)
C22 C21 C26 116.1(7)
C22 C21 Ir1 128.6(6)
C26 C21 Ir1 115.2(6)
F7 C22 C23 117.1(8)
F7 C22 C21 120.7(7)
C23 C22 C21 122.2(8)
F8 C23 C22 120.4(8)
F8 C23 C24 120.3(8)
C22 C23 C24 119.3(9)
C25 C24 F9 122.1(9)
C25 C24 C23 121.2(8)
F9 C24 C23 116.6(9)
C24 C25 C26 118.8(9)
C24 C25 H25 120.6
C26 C25 H25 120.6
C21 C26 C25 122.2(8)
C21 C26 C27A 117.5(11)
C25 C26 C27A 120.1(11)
C21 C26 C27 113.3(9)
C25 C26 C27 124.3(10)
N5 C27 C28 118.2(12)
N5 C27 C26 114.9(10)
C28 C27 C26 126.8(15)
C29 C28 C27 122.5(17)
C29 C28 H28 118.7
C27 C28 H28 118.7
C28 C29 C30 118.9(12)
C28 C29 H29 120.6
C30 C29 H29 120.6
C31 C30 C29 117.8(10)
C31 C30 C32 119.6(13)
C29 C30 C32 122.7(10)
N5 C31 C30 121.9(14)
N5 C31 H31 119.1
C30 C31 H31 119.1
F10 C32 F12 110.1(9)
F10 C32 F11 103.9(10)
F12 C32 F11 104.5(9)
F10 C32 C30 112.9(8)
F12 C32 C30 111.8(10)
F11 C32 C30 113.1(10)
C31 N5 C27 120.7(12)
C31 N5 Ir1 123.3(11)
C27 N5 Ir1 115.8(7)
N5A C27A C28A 120.5(14)
N5A C27A C26 113.4(11)
C28A C27A C26 126.0(17)
C29A C28A C27A 121.1(18)
C29A C28A H28A 119.4
C27A C28A H28A 119.4
C28A C29A C30A 118.1(14)
C28A C29A H29A 121.0
C30A C29A H29A 121.0
C31A C30A C29A 119.9(12)
C31A C30A C32A 117.7(15)
C29A C30A C32A 122.5(12)
N5A C31A C30A 121.0(16)
N5A C31A H31A 119.5
C30A C31A H31A 119.5
F10A C32A F11A 107.3(13)
F10A C32A F12A 107.2(12)
F11A C32A F12A 104.5(13)
F10A C32A C30A 112.3(10)
F11A C32A C30A 113.1(12)
F12A C32A C30A 112.0(12)
C31A N5A C27A 119.2(13)
C31A N5A Ir1 125.3(12)
C27A N5A Ir1 115.5(7)
C41 Ir2 C53 87.3(3)
C41 Ir2 N10 97.1(3)
C53 Ir2 N10 79.7(3)
C41 Ir2 N9 80.1(3)
C53 Ir2 N9 99.6(3)
N10 Ir2 N9 177.3(3)
C41 Ir2 N6 100.7(3)
C53 Ir2 N6 169.4(3)
N10 Ir2 N6 92.3(3)
N9 Ir2 N6 88.6(3)
C41 Ir2 N8 174.6(3)
C53 Ir2 N8 95.9(3)
N10 Ir2 N8 87.7(2)
N9 Ir2 N8 95.1(3)
N6 Ir2 N8 76.6(3)
N7 N6 C35 105.6(8)
N7 N6 Ir2 137.3(7)
C35 N6 Ir2 115.7(7)
N6 N7 C33 111.2(9)
N6 N7 H7A 124.4
C33 N7 H7A 124.4
C40 N8 C36 118.4(8)
C40 N8 Ir2 126.5(6)
C36 N8 Ir2 115.1(6)
C51 N9 C47 119.9(8)
C51 N9 Ir2 124.7(6)
C47 N9 Ir2 115.3(6)
C59 N10 C63 120.9(7)
C59 N10 Ir2 116.1(6)
C63 N10 Ir2 123.0(6)
C34 C33 N7 108.3(11)
C34 C33 H33 125.9
N7 C33 H33 125.9
C33 C34 C35 105.6(10)
C33 C34 H34 127.2
C35 C34 H34 127.2
N6 C35 C34 109.4(9)
N6 C35 C36 116.4(9)
C34 C35 C36 134.1(9)
N8 C36 C37 119.5(10)
N8 C36 C35 115.7(8)
C37 C36 C35 124.7(9)
C38 C37 C36 120.0(9)
C38 C37 H37 120.0
C36 C37 H37 120.0
C37 C38 C39 121.4(10)
C37 C38 H38 119.3
C39 C38 H38 119.3
C40 C39 C38 115.2(10)
C40 C39 H39 122.4
C38 C39 H39 122.4
N8 C40 C39 125.5(10)
N8 C40 H40 117.2
C39 C40 H40 117.2
C42 C41 C46 116.2(7)
C42 C41 Ir2 129.2(6)
C46 C41 Ir2 114.5(6)
F13 C42 C41 122.2(7)
F13 C42 C43 116.6(7)
C41 C42 C43 121.1(8)
F14 C43 C44 120.7(7)
F14 C43 C42 119.8(8)
C44 C43 C42 119.5(8)
C45 C44 F15 121.3(9)
C45 C44 C43 121.7(8)
F15 C44 C43 116.9(9)
C44 C45 C46 118.5(9)
C44 C45 H45 120.8
C46 C45 H45 120.8
C45 C46 C41 122.8(8)
C45 C46 C47 121.8(8)
C41 C46 C47 115.4(7)
N9 C47 C48 120.4(9)
N9 C47 C46 114.6(7)
C48 C47 C46 124.9(8)
C49 C48 C47 118.7(9)
C49 C48 H48 120.6
C47 C48 H48 120.6
C50 C49 C48 120.3(9)
C50 C49 H49 119.9
C48 C49 H49 119.9
C49 C50 C51 119.8(8)
C49 C50 C52 120.4(8)
C51 C50 C52 119.8(7)
N9 C51 C50 120.8(8)
N9 C51 H51 119.6
C50 C51 H51 119.6
F18 C52 F16 107.2(7)
F18 C52 F17 107.3(7)
F16 C52 F17 105.6(6)
F18 C52 C50 113.1(6)
F16 C52 C50 112.2(6)
F17 C52 C50 111.1(6)
C54 C53 C58 116.7(8)
C54 C53 Ir2 129.1(7)
C58 C53 Ir2 114.1(6)
F19 C54 C55 117.0(9)
F19 C54 C53 120.7(8)
C55 C54 C53 122.2(9)
F20 C55 C54 120.5(9)
F20 C55 C56 119.8(8)
C54 C55 C56 119.7(9)
F21 C56 C57 120.2(10)
F21 C56 C55 118.5(10)
C57 C56 C55 121.3(9)
C56 C57 C58 118.6(10)
C56 C57 H57 120.7
C58 C57 H57 120.7
C57 C58 C53 121.4(9)
C57 C58 C59 123.9(8)
C53 C58 C59 114.7(8)
N10 C59 C60 119.7(9)
N10 C59 C58 115.3(7)
C60 C59 C58 125.0(9)
C61 C60 C59 119.3(9)
C61 C60 H60 120.4
C59 C60 H60 120.4
C60 C61 C62 119.6(8)
C60 C61 H61 120.2
C62 C61 H61 120.2
C63 C62 C61 120.0(7)
C63 C62 C64 120.0(7)
C61 C62 C64 120.0(7)
N10 C63 C62 120.6(9)
N10 C63 H63 119.7
C62 C63 H63 119.7
F24A C64 F23A 108.8(8)
F24B C64 F22B 107.5(8)
F24 C64 F23 106.8(8)
F24 C64 F22 106.2(8)
F23 C64 F22 106.3(8)
F24A C64 F22A 107.0(8)
F23A C64 F22A 105.6(8)
F24B C64 F23B 105.6(8)
F22B C64 F23B 105.2(8)
F24A C64 C62 113.4(8)
F24B C64 C62 113.9(8)
F24 C64 C62 112.5(7)
F23A C64 C62 111.1(7)
F22B C64 C62 112.7(8)
F23 C64 C62 113.1(7)
F22 C64 C62 111.4(7)
F22A C64 C62 110.5(8)
F23B C64 C62 111.2(7)
C81 B1 C65 114.8(6)
C81 B1 C73 102.4(6)
C65 B1 C73 111.9(6)
C81 B1 C89A 113.1(8)
C65 B1 C89A 105.1(9)
C73 B1 C89A 109.5(8)
C81 B1 C89 113.4(7)
C65 B1 C89 100.1(8)
C73 B1 C89 114.8(7)
C70 C65 C66 116.0(7)
C70 C65 B1 125.1(7)
C66 C65 B1 118.4(7)
C67 C66 C65 121.6(7)
C67 C66 H66 119.2
C65 C66 H66 119.2
C68 C67 C66 122.4(7)
C68 C67 C71 118.9(7)
C66 C67 C71 118.6(7)
C67 C68 C69 116.5(7)
C67 C68 H68 121.8
C69 C68 H68 121.8
C70 C69 C68 122.1(7)
C70 C69 C72 120.7(7)
C68 C69 C72 117.1(7)
C69 C70 C65 121.3(7)
C69 C70 H70 119.4
C65 C70 H70 119.4
F26 C71 F25 106.7(7)
F26 C71 F27 105.1(7)
F25 C71 F27 105.3(7)
F26 C71 C67 113.5(7)
F25 C71 C67 113.3(7)
F27 C71 C67 112.3(7)
F29 C72 F28 108.7(8)
F29 C72 F30 106.4(8)
F28 C72 F30 104.7(7)
F29 C72 C69 113.9(7)
F28 C72 C69 111.8(7)
F30 C72 C69 110.8(8)
C78 C73 C74 115.5(7)
C78 C73 B1 123.5(7)
C74 C73 B1 120.1(7)
C75 C74 C73 121.6(8)
C75 C74 H74 119.2
C73 C74 H74 119.2
C76 C75 C74 121.2(9)
C76 C75 C79 119.2(8)
C74 C75 C79 119.6(8)
C77 C76 C75 118.6(8)
C77 C76 H76 120.7
C75 C76 H76 120.7
C76 C77 C78 120.5(6)
C76 C77 C80 115.6(8)
C78 C77 C80 123.9(8)
C76 C77 C80A 127.0(8)
C78 C77 C80A 112.0(8)
C73 C78 C77 122.5(8)
C73 C78 H78 118.7
C77 C78 H78 118.7
F31 C79 F33 106.7(8)
F31 C79 F32 105.6(7)
F33 C79 F32 105.4(10)
F31 C79 C75 112.8(10)
F33 C79 C75 113.0(8)
F32 C79 C75 112.7(8)
F36 C80 F35 107.6(8)
F36 C80 F34 105.6(9)
F35 C80 F34 107.0(8)
F36 C80 C77 111.3(8)
F35 C80 C77 113.7(8)
F34 C80 C77 111.2(8)
F36A C80A F35A 106.0(9)
F36A C80A F34A 107.8(9)
F35A C80A F34A 105.9(9)
F36A C80A C77 115.0(9)
F35A C80A C77 111.2(8)
F34A C80A C77 110.5(8)
C86 C81 C82 116.0(7)
C86 C81 B1 123.5(7)
C82 C81 B1 119.9(7)
C83 C82 C81 122.0(8)
C83 C82 H82 119.0
C81 C82 H82 119.0
C82 C83 C84 120.7(6)
C82 C83 C87A 125.8(8)
C84 C83 C87A 113.1(7)
C82 C83 C87 118.4(7)
C84 C83 C87 120.5(7)
C85 C84 C83 118.4(7)
C85 C84 H84 120.8
C83 C84 H84 120.8
C86 C85 C84 119.9(6)
C86 C85 C88 122.8(7)
C84 C85 C88 117.1(7)
C86 C85 C88A 117.1(7)
C84 C85 C88A 122.9(8)
C85 C86 C81 123.0(7)
C85 C86 H86 118.5
C81 C86 H86 118.5
F39 C87 F38 105.4(8)
F39 C87 F37 105.9(8)
F38 C87 F37 106.5(8)
F39 C87 C83 111.9(8)
F38 C87 C83 112.6(8)
F37 C87 C83 114.0(8)
F39A C87A F38A 106.7(9)
F39A C87A F37A 106.7(9)
F38A C87A F37A 106.4(9)
F39A C87A C83 114.7(9)
F38A C87A C83 111.6(9)
F37A C87A C83 110.2(8)
F42 C88 F41 107.8(9)
F42 C88 F40 106.7(8)
F41 C88 F40 105.6(8)
F42 C88 C85 113.7(8)
F41 C88 C85 113.0(8)
F40 C88 C85 109.6(8)
F42A C88A F41A 105.7(9)
F42A C88A F40A 105.6(8)
F41A C88A F40A 106.0(9)
F42A C88A C85 113.5(8)
F41A C88A C85 111.5(8)
F40A C88A C85 113.8(8)
C90 C89 C94 120.0
C90 C89 B1 118.7(8)
C94 C89 B1 121.1(8)
C89 C90 C91 120.0
C89 C90 H90 120.0
C91 C90 H90 120.0
C92 C91 C90 120.0
C92 C91 C95 118.1(8)
C90 C91 C95 120.8(8)
C93 C92 C91 120.0
C93 C92 H92 120.0
C91 C92 H92 120.0
C92 C93 C94 120.0
C92 C93 C96 120.1(8)
C94 C93 C96 119.8(8)
C93 C94 C89 120.0
C93 C94 H94 120.0
C89 C94 H94 120.0
F45 C95 F44 107.8(9)
F45 C95 F43 106.1(9)
F44 C95 F43 106.7(9)
F45 C95 C91 112.2(9)
F44 C95 C91 111.6(9)
F43 C95 C91 112.1(9)
F48 C96 F47 105.3(8)
F48 C96 F46 106.5(9)
F47 C96 F46 107.5(9)
F48 C96 C93 112.8(8)
F47 C96 C93 112.2(8)
F46 C96 C93 112.1(8)
C90A C89A C94A 120.0
C90A C89A B1 120.5(9)
C94A C89A B1 118.7(9)
C89A C90A C91A 120.0
C89A C90A H90A 120.0
C91A C90A H90A 120.0
C90A C91A C92A 120.0
C90A C91A C95A 116.3(9)
C92A C91A C95A 123.3(9)
C93A C92A C91A 120.0
C93A C92A H92A 120.0
C91A C92A H92A 120.0
C92A C93A C94A 120.0
C92A C93A C96A 120.0(9)
C94A C93A C96A 119.9(9)
C93A C94A C89A 120.0
C93A C94A H94A 120.0
C89A C94A H94A 120.0
F45A C95A F44A 105.7(9)
F45A C95A F43A 107.5(9)
F44A C95A F43A 105.1(9)
F45A C95A C91A 114.0(9)
F44A C95A C91A 113.0(9)
F43A C95A C91A 111.0(9)
F48A C96A F47A 108.7(9)
F48A C96A F46A 106.2(9)
F47A C96A F46A 104.7(9)
F48A C96A C93A 112.8(9)
F47A C96A C93A 112.4(8)
F46A C96A C93A 111.5(8)
C121 B2 C97 107.6(11)
C121 B2 C105 100.5(10)
C97 B2 C105 113.5(9)
C121 B2 C113 113.6(9)
C97 B2 C113 110.6(9)
C105 B2 C113 110.7(10)
C98 C97 C102 120.0
C98 C97 B2 119.1(9)
C102 C97 B2 120.9(9)
C99 C98 C97 120.0
C99 C98 H98 120.0
C97 C98 H98 120.0
C100 C99 C98 120.0
C100 C99 C103 122.8(8)
C98 C99 C103 117.1(8)
C99 C100 C101 120.0
C99 C100 H100 120.0
C101 C100 H100 120.0
C102 C101 C100 120.0
C102 C101 C104 117.9(8)
C100 C101 C104 121.9(8)
C101 C102 C97 120.0
C101 C102 H102 120.0
C97 C102 H102 120.0
F51 C103 F50 107.0(9)
F51 C103 F49 106.2(9)
F50 C103 F49 106.8(8)
F51 C103 C99 113.1(8)
F50 C103 C99 112.3(9)
F49 C103 C99 111.0(9)
F54 C104 F53 107.5(8)
F54 C104 F52 105.6(8)
F53 C104 F52 105.9(8)
F54 C104 C101 112.2(8)
F53 C104 C101 112.0(8)
F52 C104 C101 113.2(8)
C106 C105 C110 120.0
C106 C105 B2 122.3(9)
C110 C105 B2 117.6(9)
C105 C106 C107 120.0
C105 C106 H106 120.0
C107 C106 H106 120.0
C108 C107 C106 120.0
C108 C107 C111 119.3(8)
C106 C107 C111 120.5(8)
C109 C108 C107 120.0
C109 C108 H108 120.0
C107 C108 H108 120.0
C108 C109 C110 120.0
C108 C109 C112 123.2(9)
C110 C109 C112 116.5(9)
C109 C110 C105 120.0
C109 C110 H110 120.0
C105 C110 H110 120.0
F57 C111 F56 105.3(8)
F57 C111 F55 106.5(8)
F56 C111 F55 108.4(8)
F57 C111 C107 113.2(8)
F56 C111 C107 112.0(7)
F55 C111 C107 111.0(8)
F60 C112 F59 107.9(9)
F60 C112 F58 107.7(9)
F59 C112 F58 106.7(9)
F60 C112 C109 111.9(9)
F59 C112 C109 111.1(8)
F58 C112 C109 111.3(9)
C114 C113 C118 120.0
C114 C113 B2 122.0(9)
C118 C113 B2 118.0(9)
C113 C114 C115 120.0
C113 C114 H114 120.0
C115 C114 H114 120.0
C114 C115 C116 120.0
C114 C115 C119 118.4(9)
C116 C115 C119 120.8(10)
C117 C116 C115 120.0
C117 C116 H116 120.0
C115 C116 H116 120.0
C118 C117 C116 120.0
C118 C117 C120 121.1(9)
C116 C117 C120 118.7(9)
C117 C118 C113 120.0
C117 C118 H118 120.0
C113 C118 H118 120.0
F63 C119 F61 106.2(9)
F63 C119 F62 104.3(9)
F61 C119 F62 107.0(10)
F63 C119 C115 113.1(9)
F61 C119 C115 112.0(9)
F62 C119 C115 113.6(9)
F66 C120 F65 104.6(9)
F66 C120 F64 106.0(9)
F65 C120 F64 107.0(9)
F66 C120 C117 114.1(9)
F65 C120 C117 112.8(9)
F64 C120 C117 111.8(9)
C122 C121 C126 120.0
C122 C121 B2 116.8(10)
C126 C121 B2 122.9(10)
C121 C122 C123 120.0
C121 C122 H122 120.0
C123 C122 H122 120.0
C124 C123 C122 120.0
C124 C123 C127 119.4(10)
C122 C123 C127 120.6(10)
C123 C124 C125 120.0
C123 C124 H124 120.0
C125 C124 H124 120.0
C124 C125 C126 120.0
C124 C125 C128 123.7(10)
C126 C125 C128 115.7(10)
C125 C126 C121 120.0
C125 C126 H126 120.0
C121 C126 H126 120.0
F69 C127 F68 106.9(9)
F69 C127 F67 106.7(9)
F68 C127 F67 104.4(9)
F69 C127 C123 112.8(9)
F68 C127 C123 112.5(9)
F67 C127 C123 112.9(9)
F72 C128 F71 106.4(9)
F72 C128 F70 105.7(9)
F71 C128 F70 105.8(9)
F72 C128 C125 113.5(9)
F71 C128 C125 112.5(9)
F70 C128 C125 112.2(9)
C153 B3 C137 108.9(9)
C153 B3 C129 111.6(10)
C137 B3 C129 109.1(8)
C153 B3 C145 105.5(8)
C137 B3 C145 111.8(7)
C129 B3 C145 109.9(9)
C130 C129 C134 120.0
C130 C129 B3 119.3(9)
C134 C129 B3 120.6(9)
C131 C130 C129 120.0
C131 C130 H130 120.0
C129 C130 H130 120.0
C130 C131 C132 120.0
C130 C131 C135 125.8(9)
C132 C131 C135 113.8(9)
C131 C132 C133 120.0
C131 C132 H132 120.0
C133 C132 H132 120.0
C132 C133 C134 120.0
C132 C133 C136 121.3(9)
C134 C133 C136 118.5(9)
C133 C134 C129 120.0
C133 C134 H134 120.0
C129 C134 H134 120.0
F75 C135 F74 106.5(9)
F75 C135 F73 106.6(9)
F74 C135 F73 107.5(9)
F75 C135 C131 112.6(9)
F74 C135 C131 113.0(9)
F73 C135 C131 110.4(9)
F78 C136 F76 106.0(9)
F78 C136 F77 108.2(9)
F76 C136 F77 108.4(9)
F78 C136 C133 113.3(9)
F76 C136 C133 110.9(9)
F77 C136 C133 109.8(9)
C138 C137 C142 120.0
C138 C137 B3 118.4(6)
C142 C137 B3 121.4(6)
C139 C138 C137 120.0
C139 C138 H138 120.0
C137 C138 H138 120.0
C140 C139 C138 120.0
C140 C139 C143 123.4(6)
C138 C139 C143 116.6(6)
C139 C140 C141 120.0
C139 C140 H140 120.0
C141 C140 H140 120.0
C142 C141 C140 120.0
C142 C141 C144 118.7(7)
C140 C141 C144 121.2(7)
C141 C142 C137 120.0
C141 C142 H142 120.0
C137 C142 H142 120.0
F81 C143 F79 107.7(8)
F81 C143 F80 106.8(8)
F79 C143 F80 105.9(8)
F81 C143 C139 112.0(8)
F79 C143 C139 111.9(8)
F80 C143 C139 112.1(8)
F84 C144 F83 107.1(9)
F84 C144 F82 106.0(9)
F83 C144 F82 105.8(9)
F84 C144 C141 113.9(9)
F83 C144 C141 111.9(9)
F82 C144 C141 111.5(9)
C146 C145 C150 120.0
C146 C145 B3 116.4(7)
C150 C145 B3 123.5(7)
C145 C146 C147 120.0
C145 C146 H146 120.0
C147 C146 H146 120.0
C148 C147 C146 120.0
C148 C147 C151 120.5(8)
C146 C147 C151 119.5(8)
C147 C148 C149 120.0
C147 C148 H148 120.0
C149 C148 H148 120.0
C148 C149 C150 120.0
C148 C149 C152 122.0(7)
C150 C149 C152 118.0(7)
C149 C150 C145 120.0
C149 C150 H150 120.0
C145 C150 H150 120.0
F87 C151 F86 106.2(8)
F87 C151 F85 106.5(8)
F86 C151 F85 107.3(8)
F87 C151 C147 112.3(8)
F86 C151 C147 111.7(8)
F85 C151 C147 112.4(8)
F90 C152 F89 107.1(9)
F90 C152 F88 106.4(8)
F89 C152 F88 105.3(8)
F90 C152 C149 113.2(8)
F89 C152 C149 113.0(8)
F88 C152 C149 111.4(9)
C154 C153 C158 120.0
C154 C153 B3 116.8(9)
C158 C153 B3 123.2(9)
C153 C154 C155 120.0
C153 C154 H154 120.0
C155 C154 H154 120.0
C156 C155 C154 120.0
C156 C155 C159 116.8(9)
C154 C155 C159 123.2(9)
C155 C156 C157 120.0
C155 C156 H156 120.0
C157 C156 H156 120.0
C158 C157 C156 120.0
C158 C157 C160 121.5(9)
C156 C157 C160 118.3(9)
C157 C158 C153 120.0
C157 C158 H158 120.0
C153 C158 H158 120.0
F93 C159 F92 108.0(9)
F93 C159 F91 106.7(9)
F92 C159 F91 106.6(9)
F93 C159 C155 112.4(9)
F92 C159 C155 111.4(9)
F91 C159 C155 111.5(9)
F96 C160 F95 105.8(9)
F96 C160 F94 106.5(9)
F95 C160 F94 105.4(9)
F96 C160 C157 114.0(9)
F95 C160 C157 112.4(9)
F94 C160 C157 112.2(9)
C1S O1 H1S 109.5
O1 C1S C2S 107.8
O1 C1S H1S1 110.1
C2S C1S H1S1 110.1
O1 C1S H1S2 110.1
C2S C1S H1S2 110.1
H1S1 C1S H1S2 108.5
C1S C2S H2S1 109.5
C1S C2S H2S2 109.5
H2S1 C2S H2S2 109.5
C1S C2S H2S3 109.5
H2S1 C2S H2S3 109.5
H2S2 C2S H2S3 109.5
C3S O2 H2S 109.5
O2 C3S C4S 107.8
O2 C3S H3S1 110.1
C4S C3S H3S1 110.1
O2 C3S H3S2 110.1
C4S C3S H3S2 110.1
H3S1 C3S H3S2 108.5
C3S C4S H4S1 109.5
C3S C4S H4S2 109.5
H4S1 C4S H4S2 109.5
C3S C4S H4S3 109.5
H4S1 C4S H4S3 109.5
H4S2 C4S H4S3 109.5

loop_
_geom_bond_atom_site_label_1
_geom_bond_atom_site_label_2
_geom_bond_distance
Ir1 C21 2.023(8)
Ir1 N5 2.024(12)
Ir1 C9 2.035(7)
Ir1 N4 2.054(7)
Ir1 N1 2.097(6)
Ir1 N5A 2.124(15)
Ir1 N3 2.157(6)
F1 C10 1.362(10)
F2 C11 1.340(10)
F3 C12 1.350(9)
N1 C3 1.345(11)
N1 N2 1.359(9)
N2 C1 1.329(12)
N2 H2 0.8800
N3 C8 1.340(10)
N3 C4 1.342(10)
N4 C19 1.336(11)
N4 C15 1.361(10)
C1 C2 1.350(14)
C1 H1 0.9500
C2 C3 1.409(11)
C2 H2A 0.9500
C3 C4 1.471(11)
C4 C5 1.400(11)
C5 C6 1.392(13)
C5 H5 0.9500
C6 C7 1.380(13)
C6 H6 0.9500
C7 C8 1.374(11)
C7 H7 0.9500
C8 H8 0.9500
C9 C10 1.381(11)
C9 C14 1.415(11)
C10 C11 1.379(11)
C11 C12 1.387(13)
C12 C13 1.388(13)
C13 C14 1.377(11)
C13 H13 0.9500
C14 C15 1.470(12)
C15 C16 1.382(12)
C16 C17 1.366(14)
C16 H16 0.9500
C17 C18 1.408(12)
C17 H17 0.9500
C19 C18 1.363(10)
C19 H19 0.9500
C18 C20 1.499(8)
C20 F6 1.329(8)
C20 F5 1.336(7)
C20 F4 1.354(7)
F7 C22 1.346(10)
F8 C23 1.340(11)
F9 C24 1.359(10)
C21 C22 1.393(12)
C21 C26 1.407(11)
C22 C23 1.385(12)
C23 C24 1.393(14)
C24 C25 1.350(15)
C25 C26 1.408(12)
C25 H25 0.9500
C26 C27A 1.430(15)
C26 C27 1.478(14)
C27 N5 1.364(18)
C27 C28 1.390(16)
C28 C29 1.350(19)
C28 H28 0.9500
C29 C30 1.41(2)
C29 H29 0.9500
C30 C31 1.392(18)
C30 C32 1.501(15)
C31 N5 1.347(11)
C31 H31 0.9500
C32 F10 1.322(8)
C32 F12 1.329(8)
C32 F11 1.330(9)
C27A N5A 1.37(2)
C27A C28A 1.392(17)
C28A C29A 1.34(2)
C28A H28A 0.9500
C29A C30A 1.40(2)
C29A H29A 0.9500
C30A C31A 1.39(2)
C30A C32A 1.498(17)
C31A N5A 1.331(13)
C31A H31A 0.9500
C32A F10A 1.323(9)
C32A F11A 1.325(9)
C32A F12A 1.328(9)
Ir2 C41 2.032(7)
Ir2 C53 2.036(9)
Ir2 N10 2.061(7)
Ir2 N9 2.066(7)
Ir2 N6 2.112(8)
Ir2 N8 2.136(7)
F13 C42 1.337(10)
F14 C43 1.344(10)
F15 C44 1.366(10)
F16 C52 1.336(8)
F17 C52 1.341(8)
F18 C52 1.317(8)
F19 C54 1.348(11)
F20 C55 1.353(11)
F21 C56 1.350(11)
F22 C64 1.354(8)
F23 C64 1.340(9)
F24 C64 1.325(8)
F22A C64 1.360(9)
F23A C64 1.337(9)
F24A C64 1.311(9)
F22B C64 1.339(9)
F23B C64 1.365(9)
F24B C64 1.319(9)
N6 N7 1.321(12)
N6 C35 1.354(12)
N7 C33 1.378(15)
N7 H7A 0.8800
N8 C40 1.346(11)
N8 C36 1.364(12)
N9 C51 1.354(11)
N9 C47 1.364(11)
N10 C59 1.344(12)
N10 C63 1.363(12)
C33 C34 1.314(17)
C33 H33 0.9500
C34 C35 1.424(14)
C34 H34 0.9500
C35 C36 1.439(15)
C36 C37 1.410(13)
C37 C38 1.369(15)
C37 H37 0.9500
C38 C39 1.394(15)
C38 H38 0.9500
C39 C40 1.387(12)
C39 H39 0.9500
C40 H40 0.9500
C41 C42 1.388(11)
C41 C46 1.401(12)
C42 C43 1.404(11)
C43 C44 1.376(14)
C44 C45 1.340(15)
C45 C46 1.401(12)
C45 H45 0.9500
C46 C47 1.468(13)
C47 C48 1.391(13)
C48 C49 1.380(16)
C48 H48 0.9500
C49 C50 1.365(14)
C49 H49 0.9500
C50 C51 1.374(11)
C50 C52 1.500(8)
C51 H51 0.9500
C53 C54 1.378(13)
C53 C58 1.424(12)
C54 C55 1.377(13)
C55 C56 1.384(15)
C56 C57 1.363(16)
C57 C58 1.403(13)
C57 H57 0.9500
C58 C59 1.455(14)
C59 C60 1.422(13)
C60 C61 1.369(16)
C60 H60 0.9500
C61 C62 1.388(14)
C61 H61 0.9500
C62 C63 1.369(12)
C62 C64 1.497(7)
C63 H63 0.9500
B1 C81 1.629(11)
B1 C65 1.630(11)
B1 C73 1.642(12)
B1 C89A 1.683(9)
B1 C89 1.686(8)
C65 C70 1.398(11)
C65 C66 1.412(11)
C66 C67 1.384(10)
C66 H66 0.9500
C67 C68 1.374(11)
C67 C71 1.498(11)
C68 C69 1.399(11)
C68 H68 0.9500
C69 C70 1.393(11)
C69 C72 1.514(12)
C70 H70 0.9500
C71 F26 1.327(10)
C71 F25 1.340(10)
C71 F27 1.355(10)
C72 F29 1.307(11)
C72 F28 1.338(10)
C72 F30 1.364(12)
C73 C78 1.386(11)
C73 C74 1.411(11)
C74 C75 1.379(12)
C74 H74 0.9500
C75 C76 1.374(12)
C75 C79 1.501(14)
C76 C77 1.371(13)
C76 H76 0.9500
C77 C78 1.388(12)
C77 C80 1.492(9)
C77 C80A 1.509(9)
C78 H78 0.9500
C79 F31 1.330(13)
C79 F33 1.343(13)
C79 F32 1.347(11)
C80 F36 1.325(10)
C80 F35 1.342(10)
C80 F34 1.351(10)
C80A F36A 1.321(10)
C80A F35A 1.346(10)
C80A F34A 1.354(10)
C81 C86 1.402(11)
C81 C82 1.410(11)
C82 C83 1.378(11)
C82 H82 0.9500
C83 C84 1.414(12)
C83 C87A 1.492(9)
C83 C87 1.507(9)
C84 C85 1.390(12)
C84 H84 0.9500
C85 C86 1.390(11)
C85 C88 1.489(9)
C85 C88A 1.503(9)
C86 H86 0.9500
C87 F39 1.331(10)
C87 F38 1.341(9)
C87 F37 1.344(9)
C87A F39A 1.322(10)
C87A F38A 1.343(10)
C87A F37A 1.350(10)
C88 F42 1.322(10)
C88 F41 1.340(9)
C88 F40 1.353(10)
C88A F42A 1.331(10)
C88A F41A 1.344(10)
C88A F40A 1.352(10)
C89 C90 1.3900
C89 C94 1.3900
C90 C91 1.3900
C90 H90 0.9500
C91 C92 1.3900
C91 C95 1.489(10)
C92 C93 1.3900
C92 H92 0.9500
C93 C94 1.3900
C93 C96 1.495(9)
C94 H94 0.9500
C95 F45 1.323(10)
C95 F44 1.331(10)
C95 F43 1.353(10)
C96 F48 1.328(10)
C96 F47 1.338(9)
C96 F46 1.343(10)
C89A C90A 1.3900
C89A C94A 1.3900
C90A C91A 1.3900
C90A H90A 0.9500
C91A C92A 1.3900
C91A C95A 1.499(9)
C92A C93A 1.3900
C92A H92A 0.9500
C93A C94A 1.3900
C93A C96A 1.497(9)
C94A H94A 0.9500
C95A F45A 1.321(10)
C95A F44A 1.347(10)
C95A F43A 1.350(10)
C96A F48A 1.321(10)
C96A F47A 1.333(9)
C96A F46A 1.352(10)
B2 C121 1.697(10)
B2 C97 1.698(10)
B2 C105 1.704(10)
B2 C113 1.707(10)
C97 C98 1.3900
C97 C102 1.3900
C98 C99 1.3900
C98 H98 0.9500
C99 C100 1.3900
C99 C103 1.488(9)
C100 C101 1.3900
C100 H100 0.9500
C101 C102 1.3900
C101 C104 1.494(9)
C102 H102 0.9500
C103 F51 1.329(10)
C103 F50 1.336(10)
C103 F49 1.350(10)
C104 F54 1.331(9)
C104 F53 1.340(10)
C104 F52 1.355(9)
C105 C106 1.3900
C105 C110 1.3900
C106 C107 1.3900
C106 H106 0.9500
C107 C108 1.3900
C107 C111 1.490(8)
C108 C109 1.3900
C108 H108 0.9500
C109 C110 1.3900
C109 C112 1.491(10)
C110 H110 0.9500
C111 F57 1.327(9)
C111 F56 1.342(9)
C111 F55 1.349(9)
C112 F60 1.323(10)
C112 F59 1.338(10)
C112 F58 1.345(10)
C113 C114 1.3900
C113 C118 1.3900
C114 C115 1.3900
C114 H114 0.9500
C115 C116 1.3900
C115 C119 1.503(9)
C116 C117 1.3900
C116 H116 0.9500
C117 C118 1.3900
C117 C120 1.503(10)
C118 H118 0.9500
C119 F63 1.325(10)
C119 F61 1.338(10)
C119 F62 1.356(10)
C120 F66 1.330(10)
C120 F65 1.344(10)
C120 F64 1.350(10)
C121 C122 1.3900
C121 C126 1.3900
C122 C123 1.3900
C122 H122 0.9500
C123 C124 1.3900
C123 C127 1.497(10)
C124 C125 1.3900
C124 H124 0.9500
C125 C126 1.3900
C125 C128 1.501(10)
C126 H126 0.9500
C127 F69 1.320(10)
C127 F68 1.336(10)
C127 F67 1.354(10)
C128 F72 1.326(10)
C128 F71 1.341(10)
C128 F70 1.351(10)
B3 C153 1.685(9)
B3 C137 1.686(9)
B3 C129 1.686(9)
B3 C145 1.693(9)
C129 C130 1.3900
C129 C134 1.3900
C130 C131 1.3900
C130 H130 0.9500
C131 C132 1.3900
C131 C135 1.497(10)
C132 C133 1.3900
C132 H132 0.9500
C133 C134 1.3900
C133 C136 1.493(10)
C134 H134 0.9500
C135 F75 1.314(10)
C135 F74 1.338(10)
C135 F73 1.354(10)
C136 F78 1.321(10)
C136 F76 1.340(10)
C136 F77 1.341(10)
C137 C138 1.3900
C137 C142 1.3900
C138 C139 1.3900
C138 H138 0.9500
C139 C140 1.3900
C139 C143 1.498(9)
C140 C141 1.3900
C140 H140 0.9500
C141 C142 1.3900
C141 C144 1.508(9)
C142 H142 0.9500
C143 F81 1.327(9)
C143 F79 1.336(9)
C143 F80 1.343(10)
C144 F84 1.319(10)
C144 F83 1.338(10)
C144 F82 1.349(10)
C145 C146 1.3900
C145 C150 1.3900
C146 C147 1.3900
C146 H146 0.9500
C147 C148 1.3900
C147 C151 1.498(9)
C148 C149 1.3900
C148 H148 0.9500
C149 C150 1.3900
C149 C152 1.501(9)
C150 H150 0.9500
C151 F87 1.323(10)
C151 F86 1.335(9)
C151 F85 1.346(9)
C152 F90 1.324(10)
C152 F89 1.341(9)
C152 F88 1.352(10)
C153 C154 1.3900
C153 C158 1.3900
C154 C155 1.3900
C154 H154 0.9500
C155 C156 1.3900
C155 C159 1.496(10)
C156 C157 1.3900
C156 H156 0.9500
C157 C158 1.3900
C157 C160 1.494(9)
C158 H158 0.9500
C159 F93 1.326(10)
C159 F92 1.342(10)
C159 F91 1.344(10)
C160 F96 1.326(10)
C160 F95 1.348(10)
C160 F94 1.351(10)
O1 C1S 1.4311
O1 H1S 0.8400
C1S C2S 1.5147
C1S H1S1 0.9900
C1S H1S2 0.9900
C2S H2S1 0.9800
C2S H2S2 0.9800
C2S H2S3 0.9800
O2 C3S 1.4298
O2 H2S 0.8400
C3S C4S 1.5146
C3S H3S1 0.9900
C3S H3S2 0.9900
C4S H4S1 0.9800
C4S H4S2 0.9800
C4S H4S3 0.9800

loop_
_geom_hbond_atom_site_label_D
_geom_hbond_atom_site_label_H
_geom_hbond_atom_site_label_A
_geom_hbond_distance_DH
_geom_hbond_distance_HA
_geom_hbond_distance_DA
_geom_hbond_angle_DHA
N2 H2 O1 0.88 1.85 2.726(11) 174.5
N7 H7A O2 0.88 1.87 2.746(14) 171.8

loop_
_geom_torsion_atom_site_label_1
_geom_torsion_atom_site_label_2
_geom_torsion_atom_site_label_3
_geom_torsion_atom_site_label_4
_geom_torsion
C3 N1 N2 C1 0.7(9)
Ir1 N1 N2 C1 -175.4(6)
N1 N2 C1 C2 -0.3(10)
N2 C1 C2 C3 -0.3(10)
N2 N1 C3 C2 -0.9(9)
Ir1 N1 C3 C2 176.1(5)
N2 N1 C3 C4 179.4(6)
Ir1 N1 C3 C4 -3.6(9)
C1 C2 C3 N1 0.8(10)
C1 C2 C3 C4 -179.6(9)
C8 N3 C4 C5 0.5(11)
Ir1 N3 C4 C5 180.0(6)
C8 N3 C4 C3 179.7(7)
Ir1 N3 C4 C3 -0.8(8)
N1 C3 C4 N3 2.8(10)
C2 C3 C4 N3 -176.8(8)
N1 C3 C4 C5 -177.9(7)
C2 C3 C4 C5 2.5(14)
N3 C4 C5 C6 -0.6(11)
C3 C4 C5 C6 -179.8(7)
C4 C5 C6 C7 0.1(12)
C5 C6 C7 C8 0.5(12)
C4 N3 C8 C7 0.2(11)
Ir1 N3 C8 C7 -179.3(6)
C6 C7 C8 N3 -0.6(12)
C14 C9 C10 F1 176.4(7)
Ir1 C9 C10 F1 -7.4(11)
C14 C9 C10 C11 -1.8(11)
Ir1 C9 C10 C11 174.4(6)
F1 C10 C11 F2 2.7(11)
C9 C10 C11 F2 -179.0(7)
F1 C10 C11 C12 -179.2(7)
C9 C10 C11 C12 -0.9(12)
F2 C11 C12 F3 1.3(11)
C10 C11 C12 F3 -176.8(7)
F2 C11 C12 C13 -178.7(7)
C10 C11 C12 C13 3.2(12)
F3 C12 C13 C14 177.5(7)
C11 C12 C13 C14 -2.5(12)
C12 C13 C14 C9 -0.4(12)
C12 C13 C14 C15 178.1(8)
C10 C9 C14 C13 2.5(11)
Ir1 C9 C14 C13 -174.3(6)
C10 C9 C14 C15 -176.1(7)
Ir1 C9 C14 C15 7.1(8)
C19 N4 C15 C16 -1.5(11)
Ir1 N4 C15 C16 -178.4(6)
C19 N4 C15 C14 176.6(7)
Ir1 N4 C15 C14 -0.3(9)
C13 C14 C15 N4 176.9(7)
C9 C14 C15 N4 -4.4(10)
C13 C14 C15 C16 -5.0(13)
C9 C14 C15 C16 173.6(8)
N4 C15 C16 C17 0.9(13)
C14 C15 C16 C17 -177.1(9)
C15 C16 C17 C18 1.5(14)
C15 N4 C19 C18 -0.3(11)
Ir1 N4 C19 C18 176.3(6)
N4 C19 C18 C17 2.8(12)
N4 C19 C18 C20 178.8(7)
C16 C17 C18 C19 -3.3(13)
C16 C17 C18 C20 -179.5(8)
C19 C18 C20 F6 10.7(10)
C17 C18 C20 F6 -173.3(7)
C19 C18 C20 F5 -110.6(8)
C17 C18 C20 F5 65.4(9)
C19 C18 C20 F4 130.6(7)
C17 C18 C20 F4 -53.4(9)
C26 C21 C22 F7 177.6(7)
Ir1 C21 C22 F7 1.1(12)
C26 C21 C22 C23 -1.7(12)
Ir1 C21 C22 C23 -178.1(6)
F7 C22 C23 F8 1.9(12)
C21 C22 C23 F8 -178.8(8)
F7 C22 C23 C24 -178.1(8)
C21 C22 C23 C24 1.2(13)
F8 C23 C24 C25 -179.1(8)
C22 C23 C24 C25 0.9(14)
F8 C23 C24 F9 -0.5(13)
C22 C23 C24 F9 179.5(8)
F9 C24 C25 C26 179.2(8)
C23 C24 C25 C26 -2.3(14)
C22 C21 C26 C25 0.3(12)
Ir1 C21 C26 C25 177.2(6)
C22 C21 C26 C27A -176(3)
Ir1 C21 C26 C27A 1(3)
C22 C21 C26 C27 -175.5(19)
Ir1 C21 C26 C27 1.4(19)
C24 C25 C26 C21 1.7(13)
C24 C25 C26 C27A 178(3)
C24 C25 C26 C27 177(2)
C21 C26 C27 N5 4(4)
C25 C26 C27 N5 -172(2)
C21 C26 C27 C28 -179(3)
C25 C26 C27 C28 5(5)
N5 C27 C28 C29 -1(5)
C26 C27 C28 C29 -178(3)
C27 C28 C29 C30 3(4)
C28 C29 C30 C31 -4(3)
C28 C29 C30 C32 176.2(17)
C29 C30 C31 N5 4(3)
C32 C30 C31 N5 -176.3(18)
C31 C30 C32 F10 141.0(15)
C29 C30 C32 F10 -39.0(19)
C31 C30 C32 F12 -94.2(17)
C29 C30 C32 F12 85.8(15)
C31 C30 C32 F11 23.4(17)
C29 C30 C32 F11 -156.6(14)
C30 C31 N5 C27 -2(4)
C30 C31 N5 Ir1 -176.3(15)
C28 C27 N5 C31 1(5)
C26 C27 N5 C31 178(2)
C28 C27 N5 Ir1 175(2)
C26 C27 N5 Ir1 -7(4)
C21 C26 C27A N5A -1(6)
C25 C26 C27A N5A -177(3)
C21 C26 C27A C28A -176(4)
C25 C26 C27A C28A 8(7)
N5A C27A C28A C29A 2(8)
C26 C27A C28A C29A 178(4)
C27A C28A C29A C30A 1(6)
C28A C29A C30A C31A -1(5)
C28A C29A C30A C32A 180(3)
C29A C30A C31A N5A -3(5)
C32A C30A C31A N5A 177(3)
C31A C30A C32A F10A 137(3)
C29A C30A C32A F10A -43(3)
C31A C30A C32A F11A 15(3)
C29A C30A C32A F11A -165(3)
C31A C30A C32A F12A -102(3)
C29A C30A C32A F12A 77(3)
C30A C31A N5A C27A 6(6)
C30A C31A N5A Ir1 -176(2)
C28A C27A N5A C31A -6(8)
C26 C27A N5A C31A 178(4)
C28A C27A N5A Ir1 176(4)
C26 C27A N5A Ir1 0(6)
C35 N6 N7 C33 0.1(11)
Ir2 N6 N7 C33 -164.7(8)
N6 N7 C33 C34 0.0(13)
N7 C33 C34 C35 -0.1(13)
N7 N6 C35 C34 -0.2(10)
Ir2 N6 C35 C34 168.4(6)
N7 N6 C35 C36 -176.9(8)
Ir2 N6 C35 C36 -8.3(10)
C33 C34 C35 N6 0.2(12)
C33 C34 C35 C36 176.1(11)
C40 N8 C36 C37 0.7(11)
Ir2 N8 C36 C37 -177.7(6)
C40 N8 C36 C35 178.9(7)
Ir2 N8 C36 C35 0.5(9)
N6 C35 C36 N8 5.1(11)
C34 C35 C36 N8 -170.6(10)
N6 C35 C36 C37 -176.8(8)
C34 C35 C36 C37 7.5(16)
N8 C36 C37 C38 -0.2(13)
C35 C36 C37 C38 -178.3(9)
C36 C37 C38 C39 0.5(14)
C37 C38 C39 C40 -1.1(14)
C36 N8 C40 C39 -1.5(13)
Ir2 N8 C40 C39 176.6(7)
C38 C39 C40 N8 1.7(14)
C46 C41 C42 F13 -177.8(7)
Ir2 C41 C42 F13 -1.1(12)
C46 C41 C42 C43 -0.9(12)
Ir2 C41 C42 C43 175.7(6)
F13 C42 C43 F14 -0.7(11)
C41 C42 C43 F14 -177.7(7)
F13 C42 C43 C44 -179.6(8)
C41 C42 C43 C44 3.3(13)
F14 C43 C44 C45 179.0(9)
C42 C43 C44 C45 -2.1(15)
F14 C43 C44 F15 -2.5(13)
C42 C43 C44 F15 176.4(8)
F15 C44 C45 C46 -179.8(9)
C43 C44 C45 C46 -1.4(16)
C44 C45 C46 C41 3.9(16)
C44 C45 C46 C47 -178.7(10)
C42 C41 C46 C45 -2.7(14)
Ir2 C41 C46 C45 -179.9(8)
C42 C41 C46 C47 179.8(8)
Ir2 C41 C46 C47 2.6(10)
C51 N9 C47 C48 -0.9(14)
Ir2 N9 C47 C48 -179.3(8)
C51 N9 C47 C46 -178.8(8)
Ir2 N9 C47 C46 2.8(10)
C45 C46 C47 N9 178.8(9)
C41 C46 C47 N9 -3.6(12)
C45 C46 C47 C48 1.1(16)
C41 C46 C47 C48 178.6(10)
N9 C47 C48 C49 1.1(17)
C46 C47 C48 C49 178.8(10)
C47 C48 C49 C50 -0.7(18)
C48 C49 C50 C51 0.1(16)
C48 C49 C50 C52 -178.2(10)
C47 N9 C51 C50 0.3(13)
Ir2 N9 C51 C50 178.5(6)
C49 C50 C51 N9 0.1(14)
C52 C50 C51 N9 178.4(7)
C49 C50 C52 F18 -178.8(9)
C51 C50 C52 F18 2.9(11)
C49 C50 C52 F16 -57.4(11)
C51 C50 C52 F16 124.3(8)
C49 C50 C52 F17 60.6(11)
C51 C50 C52 F17 -117.8(9)
C58 C53 C54 F19 177.3(7)
Ir2 C53 C54 F19 0.0(12)
C58 C53 C54 C55 -2.4(12)
Ir2 C53 C54 C55 -179.6(6)
F19 C54 C55 F20 -0.5(12)
C53 C54 C55 F20 179.2(8)
F19 C54 C55 C56 -177.9(8)
C53 C54 C55 C56 1.8(13)
F20 C55 C56 F21 1.7(13)
C54 C55 C56 F21 179.1(8)
F20 C55 C56 C57 -178.7(8)
C54 C55 C56 C57 -1.3(14)
F21 C56 C57 C58 -178.9(8)
C55 C56 C57 C58 1.4(14)
C56 C57 C58 C53 -2.1(12)
C56 C57 C58 C59 177.2(8)
C54 C53 C58 C57 2.5(11)
Ir2 C53 C58 C57 -179.8(6)
C54 C53 C58 C59 -176.8(7)
Ir2 C53 C58 C59 0.9(8)
C63 N10 C59 C60 1.0(12)
Ir2 N10 C59 C60 -179.5(6)
C63 N10 C59 C58 179.3(7)
Ir2 N10 C59 C58 -1.2(9)
C57 C58 C59 N10 -179.1(7)
C53 C58 C59 N10 0.2(10)
C57 C58 C59 C60 -0.9(13)
C53 C58 C59 C60 178.5(7)
N10 C59 C60 C61 0.5(12)
C58 C59 C60 C61 -177.7(8)
C59 C60 C61 C62 -1.2(13)
C60 C61 C62 C63 0.5(13)
C60 C61 C62 C64 179.4(7)
C59 N10 C63 C62 -1.7(12)
Ir2 N10 C63 C62 178.8(6)
C61 C62 C63 N10 0.9(13)
C64 C62 C63 N10 -178.0(7)
C63 C62 C64 F24A -76.3(14)
C61 C62 C64 F24A 104.8(14)
C63 C62 C64 F24B -142.5(14)
C61 C62 C64 F24B 38.6(15)
C63 C62 C64 F24 -110.9(12)
C61 C62 C64 F24 70.2(12)
C63 C62 C64 F23A 46.6(12)
C61 C62 C64 F23A -132.3(11)
C63 C62 C64 F22B 94.7(14)
C61 C62 C64 F22B -84.2(14)
C63 C62 C64 F23 10.2(13)
C61 C62 C64 F23 -168.6(12)
C63 C62 C64 F22 130.0(12)
C61 C62 C64 F22 -48.9(13)
C63 C62 C64 F22A 163.5(13)
C61 C62 C64 F22A -15.4(14)
C63 C62 C64 F23B -23.2(14)
C61 C62 C64 F23B 157.9(13)
C81 B1 C65 C70 -23.9(10)
C73 B1 C65 C70 -140.1(7)
C89A B1 C65 C70 101.1(9)
C89 B1 C65 C70 97.8(8)
C81 B1 C65 C66 164.7(6)
C73 B1 C65 C66 48.5(8)
C89A B1 C65 C66 -70.3(9)
C89 B1 C65 C66 -73.5(8)
C70 C65 C66 C67 -2.7(11)
B1 C65 C66 C67 169.4(7)
C65 C66 C67 C68 4.1(11)
C65 C66 C67 C71 -175.5(7)
C66 C67 C68 C69 -1.8(11)
C71 C67 C68 C69 177.7(7)
C67 C68 C69 C70 -1.7(11)
C67 C68 C69 C72 -178.4(7)
C68 C69 C70 C65 2.9(12)
C72 C69 C70 C65 179.6(7)
C66 C65 C70 C69 -0.7(11)
B1 C65 C70 C69 -172.2(7)
C68 C67 C71 F26 95.4(9)
C66 C67 C71 F26 -85.0(10)
C68 C67 C71 F25 -142.7(8)
C66 C67 C71 F25 36.8(10)
C68 C67 C71 F27 -23.6(10)
C66 C67 C71 F27 156.0(7)
C70 C69 C72 F29 16.9(12)
C68 C69 C72 F29 -166.4(8)
C70 C69 C72 F28 -106.9(9)
C68 C69 C72 F28 69.9(10)
C70 C69 C72 F30 136.7(8)
C68 C69 C72 F30 -46.5(10)
C81 B1 C73 C78 86.4(8)
C65 B1 C73 C78 -150.1(7)
C89A B1 C73 C78 -33.9(12)
C89 B1 C73 C78 -36.9(12)
C81 B1 C73 C74 -82.8(8)
C65 B1 C73 C74 40.7(9)
C89A B1 C73 C74 156.9(10)
C89 B1 C73 C74 153.9(9)
C78 C73 C74 C75 0.3(12)
B1 C73 C74 C75 170.4(8)
C73 C74 C75 C76 0.4(14)
C73 C74 C75 C79 -177.6(9)
C74 C75 C76 C77 0.2(14)
C79 C75 C76 C77 178.2(9)
C75 C76 C77 C78 -1.4(14)
C75 C76 C77 C80 -178.8(9)
C75 C76 C77 C80A -172.5(9)
C74 C73 C78 C77 -1.6(12)
B1 C73 C78 C77 -171.2(7)
C76 C77 C78 C73 2.2(13)
C80 C77 C78 C73 179.3(8)
C80A C77 C78 C73 174.5(8)
C76 C75 C79 F31 77.7(11)
C74 C75 C79 F31 -104.3(10)
C76 C75 C79 F33 -161.3(9)
C74 C75 C79 F33 16.8(14)
C76 C75 C79 F32 -41.8(14)
C74 C75 C79 F32 136.2(9)
C76 C77 C80 F36 92.7(11)
C78 C77 C80 F36 -84.5(12)
C76 C77 C80 F35 -29.0(12)
C78 C77 C80 F35 153.8(9)
C76 C77 C80 F34 -149.9(10)
C78 C77 C80 F34 32.9(13)
C76 C77 C80A F36A 111.2(13)
C78 C77 C80A F36A -60.5(12)
C76 C77 C80A F35A -9.3(14)
C78 C77 C80A F35A 179.0(10)
C76 C77 C80A F34A -126.5(12)
C78 C77 C80A F34A 61.7(12)
C65 B1 C81 C86 148.3(7)
C73 B1 C81 C86 -90.2(8)
C89A B1 C81 C86 27.6(12)
C89 B1 C81 C86 34.2(11)
C65 B1 C81 C82 -41.1(9)
C73 B1 C81 C82 80.4(8)
C89A B1 C81 C82 -161.8(10)
C89 B1 C81 C82 -155.2(9)
C86 C81 C82 C83 -0.7(12)
B1 C81 C82 C83 -172.0(8)
C81 C82 C83 C84 0.6(13)
C81 C82 C83 C87A -172.1(9)
C81 C82 C83 C87 172.9(8)
C82 C83 C84 C85 0.5(13)
C87A C83 C84 C85 174.1(9)
C87 C83 C84 C85 -171.6(8)
C83 C84 C85 C86 -1.4(12)
C83 C84 C85 C88 -177.5(8)
C83 C84 C85 C88A 174.5(9)
C84 C85 C86 C81 1.2(12)
C88 C85 C86 C81 177.1(8)
C88A C85 C86 C81 -174.9(8)
C82 C81 C86 C85 -0.1(11)
B1 C81 C86 C85 170.8(7)
C82 C83 C87 F39 116.8(10)
C84 C83 C87 F39 -70.9(11)
C82 C83 C87 F38 -124.8(10)
C84 C83 C87 F38 47.6(13)
C82 C83 C87 F37 -3.4(12)
C84 C83 C87 F37 169.0(9)
C82 C83 C87A F39A 127.8(11)
C84 C83 C87A F39A -45.4(13)
C82 C83 C87A F38A -110.7(12)
C84 C83 C87A F38A 76.1(12)
C82 C83 C87A F37A 7.3(14)
C84 C83 C87A F37A -165.9(10)
C86 C85 C88 F42 -156.0(10)
C84 C85 C88 F42 20.0(13)
C86 C85 C88 F41 -32.7(14)
C84 C85 C88 F41 143.2(11)
C86 C85 C88 F40 84.7(11)
C84 C85 C88 F40 -99.3(11)
C86 C85 C88A F42A -177.7(10)
C84 C85 C88A F42A 6.2(14)
C86 C85 C88A F41A -58.5(13)
C84 C85 C88A F41A 125.5(12)
C86 C85 C88A F40A 61.4(12)
C84 C85 C88A F40A -114.6(11)
C81 B1 C89 C90 36.5(11)
C65 B1 C89 C90 -86.3(9)
C73 B1 C89 C90 153.8(7)
C81 B1 C89 C94 -148.6(8)
C65 B1 C89 C94 88.7(9)
C73 B1 C89 C94 -31.3(12)
C94 C89 C90 C91 0.0
B1 C89 C90 C91 175.0(13)
C89 C90 C91 C92 0.0
C89 C90 C91 C95 167.9(11)
C90 C91 C92 C93 0.0
C95 C91 C92 C93 -168.2(11)
C91 C92 C93 C94 0.0
C91 C92 C93 C96 -176.9(10)
C92 C93 C94 C89 0.0
C96 C93 C94 C89 176.9(10)
C90 C89 C94 C93 0.0
B1 C89 C94 C93 -174.9(13)
C92 C91 C95 F45 -159.8(9)
C90 C91 C95 F45 32.1(13)
C92 C91 C95 F44 -38.7(12)
C90 C91 C95 F44 153.2(10)
C92 C91 C95 F43 81.0(11)
C90 C91 C95 F43 -87.2(12)
C92 C93 C96 F48 -28.4(12)
C94 C93 C96 F48 154.7(10)
C92 C93 C96 F47 90.4(11)
C94 C93 C96 F47 -86.6(12)
C92 C93 C96 F46 -148.6(9)
C94 C93 C96 F46 34.4(12)
C81 B1 C89A C90A 39.9(14)
C65 B1 C89A C90A -86.1(12)
C73 B1 C89A C90A 153.5(9)
C81 B1 C89A C94A -150.3(8)
C65 B1 C89A C94A 83.7(11)
C73 B1 C89A C94A -36.7(12)
C94A C89A C90A C91A 0.0
B1 C89A C90A C91A 169.6(16)
C89A C90A C91A C92A 0.0
C89A C90A C91A C95A -173.0(12)
C90A C91A C92A C93A 0.0
C95A C91A C92A C93A 172.5(13)
C91A C92A C93A C94A 0.0
C91A C92A C93A C96A -175.5(12)
C92A C93A C94A C89A 0.0
C96A C93A C94A C89A 175.5(12)
C90A C89A C94A C93A 0.0
B1 C89A C94A C93A -169.8(16)
C90A C91A C95A F45A -40.6(14)
C92A C91A C95A F45A 146.7(12)
C90A C91A C95A F44A 80.2(14)
C92A C91A C95A F44A -92.6(14)
C90A C91A C95A F43A -162.1(12)
C92A C91A C95A F43A 25.1(15)
C92A C93A C96A F48A -30.6(14)
C94A C93A C96A F48A 153.9(11)
C92A C93A C96A F47A 92.7(13)
C94A C93A C96A F47A -82.7(13)
C92A C93A C96A F46A -150.0(11)
C94A C93A C96A F46A 34.5(13)
C121 B2 C97 C98 82.1(12)
C105 B2 C97 C98 -28.1(15)
C113 B2 C97 C98 -153.2(9)
C121 B2 C97 C102 -96.8(13)
C105 B2 C97 C102 152.9(11)
C113 B2 C97 C102 27.8(15)
C102 C97 C98 C99 0.0
B2 C97 C98 C99 -179.0(16)
C97 C98 C99 C100 0.0
C97 C98 C99 C103 -177.2(12)
C98 C99 C100 C101 0.0
C103 C99 C100 C101 177.0(13)
C99 C100 C101 C102 0.0
C99 C100 C101 C104 175.2(12)
C100 C101 C102 C97 0.0
C104 C101 C102 C97 -175.4(11)
C98 C97 C102 C101 0.0
B2 C97 C102 C101 179.0(16)
C100 C99 C103 F51 150.2(11)
C98 C99 C103 F51 -32.7(13)
C100 C99 C103 F50 29.0(14)
C98 C99 C103 F50 -154.0(11)
C100 C99 C103 F49 -90.5(12)
C98 C99 C103 F49 86.6(12)
C102 C101 C104 F54 -171.0(10)
C100 C101 C104 F54 13.7(13)
C102 C101 C104 F53 -50.1(12)
C100 C101 C104 F53 134.7(11)
C102 C101 C104 F52 69.6(12)
C100 C101 C104 F52 -105.6(11)
C121 B2 C105 C106 31.7(14)
C97 B2 C105 C106 146.2(12)
C113 B2 C105 C106 -88.7(13)
C121 B2 C105 C110 -152.6(9)
C97 B2 C105 C110 -38.0(14)
C113 B2 C105 C110 87.0(11)
C110 C105 C106 C107 0.0
B2 C105 C106 C107 175.7(16)
C105 C106 C107 C108 0.0
C105 C106 C107 C111 175.9(11)
C106 C107 C108 C109 0.0
C111 C107 C108 C109 -175.9(11)
C107 C108 C109 C110 0.0
C107 C108 C109 C112 174.1(13)
C108 C109 C110 C105 0.0
C112 C109 C110 C105 -174.5(12)
C106 C105 C110 C109 0.0
B2 C105 C110 C109 -175.9(15)
C108 C107 C111 F57 -32.3(12)
C106 C107 C111 F57 151.8(10)
C108 C107 C111 F56 86.6(11)
C106 C107 C111 F56 -89.3(11)
C108 C107 C111 F55 -152.1(9)
C106 C107 C111 F55 32.0(12)
C108 C109 C112 F60 102.9(12)
C110 C109 C112 F60 -82.8(12)
C108 C109 C112 F59 -136.4(11)
C110 C109 C112 F59 37.9(13)
C108 C109 C112 F58 -17.6(14)
C110 C109 C112 F58 156.6(10)
C121 B2 C113 C114 39.5(14)
C97 B2 C113 C114 -81.6(13)
C105 B2 C113 C114 151.7(9)
C121 B2 C113 C118 -142.8(10)
C97 B2 C113 C118 96.1(12)
C105 B2 C113 C118 -30.6(12)
C118 C113 C114 C115 0.0
B2 C113 C114 C115 177.7(12)
C113 C114 C115 C116 0.0
C113 C114 C115 C119 170.1(13)
C114 C115 C116 C117 0.0
C119 C115 C116 C117 -169.8(13)
C115 C116 C117 C118 0.0
C115 C116 C117 C120 -175.4(14)
C116 C117 C118 C113 0.0
C120 C117 C118 C113 175.3(14)
C114 C113 C118 C117 0.0
B2 C113 C118 C117 -177.8(12)
C114 C115 C119 F63 35.3(15)
C116 C115 C119 F63 -154.7(12)
C114 C115 C119 F61 155.2(13)
C116 C115 C119 F61 -34.8(16)
C114 C115 C119 F62 -83.4(14)
C116 C115 C119 F62 86.6(14)
C118 C117 C120 F66 38.6(15)
C116 C117 C120 F66 -146.0(12)
C118 C117 C120 F65 -80.4(14)
C116 C117 C120 F65 94.9(13)
C118 C117 C120 F64 158.9(12)
C116 C117 C120 F64 -25.7(14)
C97 B2 C121 C122 -40.6(12)
C105 B2 C121 C122 78.3(12)
C113 B2 C121 C122 -163.4(9)
C97 B2 C121 C126 146.1(10)
C105 B2 C121 C126 -94.9(13)
C113 B2 C121 C126 23.4(15)
C126 C121 C122 C123 0.0
B2 C121 C122 C123 -173.5(14)
C121 C122 C123 C124 0.0
C121 C122 C123 C127 179.0(14)
C122 C123 C124 C125 0.0
C127 C123 C124 C125 -179.0(14)
C123 C124 C125 C126 0.0
C123 C124 C125 C128 170.7(14)
C124 C125 C126 C121 0.0
C128 C125 C126 C121 -171.4(13)
C122 C121 C126 C125 0.0
B2 C121 C126 C125 173.1(15)
C124 C123 C127 F69 -60.4(15)
C122 C123 C127 F69 120.6(14)
C124 C123 C127 F68 60.6(14)
C122 C123 C127 F68 -118.4(13)
C124 C123 C127 F67 178.5(12)
C122 C123 C127 F67 -0.5(16)
C124 C125 C128 F72 -96.8(14)
C126 C125 C128 F72 74.3(14)
C124 C125 C128 F71 142.2(13)
C126 C125 C128 F71 -46.7(15)
C124 C125 C128 F70 23.0(15)
C126 C125 C128 F70 -166.0(12)
C153 B3 C129 C130 -97.9(12)
C137 B3 C129 C130 22.5(13)
C145 B3 C129 C130 145.4(9)
C153 B3 C129 C134 84.4(13)
C137 B3 C129 C134 -155.2(9)
C145 B3 C129 C134 -32.2(14)
C134 C129 C130 C131 0.0
B3 C129 C130 C131 -177.7(15)
C129 C130 C131 C132 0.0
C129 C130 C131 C135 172.7(14)
C130 C131 C132 C133 0.0
C135 C131 C132 C133 -173.6(12)
C131 C132 C133 C134 0.0
C131 C132 C133 C136 174.3(13)
C132 C133 C134 C129 0.0
C136 C133 C134 C129 -174.5(12)
C130 C129 C134 C133 0.0
B3 C129 C134 C133 177.6(15)
C130 C131 C135 F75 121.1(13)
C132 C131 C135 F75 -65.8(13)
C130 C131 C135 F74 -118.3(13)
C132 C131 C135 F74 54.8(14)
C130 C131 C135 F73 2.1(15)
C132 C131 C135 F73 175.2(11)
C132 C133 C136 F78 11.5(15)
C134 C133 C136 F78 -174.1(11)
C132 C133 C136 F76 130.6(12)
C134 C133 C136 F76 -55.0(14)
C132 C133 C136 F77 -109.6(13)
C134 C133 C136 F77 64.8(13)
C153 B3 C137 C138 169.5(7)
C129 B3 C137 C138 47.5(11)
C145 B3 C137 C138 -74.3(10)
C153 B3 C137 C142 -16.0(10)
C129 B3 C137 C142 -138.1(9)
C145 B3 C137 C142 100.1(9)
C142 C137 C138 C139 0.0
B3 C137 C138 C139 174.5(8)
C137 C138 C139 C140 0.0
C137 C138 C139 C143 179.7(9)
C138 C139 C140 C141 0.0
C143 C139 C140 C141 -179.7(10)
C139 C140 C141 C142 0.0
C139 C140 C141 C144 177.0(11)
C140 C141 C142 C137 0.0
C144 C141 C142 C137 -177.1(11)
C138 C137 C142 C141 0.0
B3 C137 C142 C141 -174.3(9)
C140 C139 C143 F81 -8.9(12)
C138 C139 C143 F81 171.4(8)
C140 C139 C143 F79 -130.0(9)
C138 C139 C143 F79 50.3(11)
C140 C139 C143 F80 111.2(9)
C138 C139 C143 F80 -68.5(10)
C142 C141 C144 F84 -170.4(10)
C140 C141 C144 F84 12.6(14)
C142 C141 C144 F83 68.0(13)
C140 C141 C144 F83 -109.1(12)
C142 C141 C144 F82 -50.4(13)
C140 C141 C144 F82 132.6(11)
C153 B3 C145 C146 140.6(9)
C137 B3 C145 C146 22.4(11)
C129 B3 C145 C146 -98.9(10)
C153 B3 C145 C150 -41.3(13)
C137 B3 C145 C150 -159.4(8)
C129 B3 C145 C150 79.2(12)
C150 C145 C146 C147 0.0
B3 C145 C146 C147 178.2(11)
C145 C146 C147 C148 0.0
C145 C146 C147 C151 -179.1(11)
C146 C147 C148 C149 0.0
C151 C147 C148 C149 179.0(11)
C147 C148 C149 C150 0.0
C147 C148 C149 C152 -178.1(12)
C148 C149 C150 C145 0.0
C152 C149 C150 C145 178.2(11)
C146 C145 C150 C149 0.0
B3 C145 C150 C149 -178.1(12)
C148 C147 C151 F87 -154.9(9)
C146 C147 C151 F87 24.2(12)
C148 C147 C151 F86 85.9(11)
C146 C147 C151 F86 -95.0(11)
C148 C147 C151 F85 -34.8(12)
C146 C147 C151 F85 144.3(9)
C148 C149 C152 F90 -135.2(10)
C150 C149 C152 F90 46.6(12)
C148 C149 C152 F89 -13.4(13)
C150 C149 C152 F89 168.5(10)
C148 C149 C152 F88 104.9(11)
C150 C149 C152 F88 -73.2(11)
C137 B3 C153 C154 -86.4(11)
C129 B3 C153 C154 34.1(13)
C145 B3 C153 C154 153.5(10)
C137 B3 C153 C158 95.2(12)
C129 B3 C153 C158 -144.3(11)
C145 B3 C153 C158 -25.0(14)
C158 C153 C154 C155 0.0
B3 C153 C154 C155 -178.5(14)
C153 C154 C155 C156 0.0
C153 C154 C155 C159 -177.5(14)
C154 C155 C156 C157 0.0
C159 C155 C156 C157 177.7(13)
C155 C156 C157 C158 0.0
C155 C156 C157 C160 175.8(14)
C156 C157 C158 C153 0.0
C160 C157 C158 C153 -175.7(14)
C154 C153 C158 C157 0.0
B3 C153 C158 C157 178.4(15)
C156 C155 C159 F93 36.6(14)
C154 C155 C159 F93 -145.8(12)
C156 C155 C159 F92 157.9(11)
C154 C155 C159 F92 -24.5(15)
C156 C155 C159 F91 -83.1(13)
C154 C155 C159 F91 94.5(14)
C158 C157 C160 F96 -24.0(16)
C156 C157 C160 F96 160.2(12)
C158 C157 C160 F95 96.4(14)
C156 C157 C160 F95 -79.4(14)
C158 C157 C160 F94 -145.1(12)
C156 C157 C160 F94 39.1(14)
